data_7705748
loop_
_publ_author_name
'Graminha, Angelica E.'
'Honorato, Jo\~ao'
'Correa, Rodrigo S.'
'Cominetti, Marcia R.'
'Menezes, Ant\^onio C S'
'Batista, Alzir A.'

_publ_section_title
;
 A novel ruthenium(ii) gallic acid complex disrupts the actin cytoskeleton
 and inhibits migration, invasion and adhesion of triple negative breast
 tumor cells.
;
_journal_issue 1
_journal_name_full 'Dalton transactions (Cambridge, England : 2003)'
_journal_page_first 323
_journal_page_last 335
_journal_paper_doi 10.1039/d0dt03490h
_journal_volume 50
_journal_year 2021
_chemical_compound_source 'synthesis as described'
_chemical_formula_moiety '4(C51 H47 N2 O8 P2 Ru), 4(F6 P), H2 O'
_chemical_formula_sum 'C51 H47.5 F6 N2 O8.25 P3 Ru'
_chemical_formula_weight 1128.39
_space_group_IT_number 14
_space_group_name_Hall '-P 2yab'
_space_group_name_H-M_alt 'P 1 21/a 1'
_symmetry_cell_setting monoclinic
_symmetry_Int_Tables_number 14
_symmetry_space_group_name_Hall '-P 2yab'
_symmetry_space_group_name_H-M 'P 1 21/a 1'
_atom_sites_solution_hydrogens mixed
_audit_conform_dict_location ftp://ftp.iucr.org/pub/cif_core.dic
_audit_conform_dict_name cif_core.dic
_audit_conform_dict_version 2.4.5
_audit_creation_date 2020-11-16T23:55:13-00:00
_audit_creation_method 'WinGX routine CIF_UPDATE'
_audit_update_record
;
2020-11-17 deposited with the CCDC.	2020-11-24 downloaded from the CCDC.
;
_cell_angle_alpha 90
_cell_angle_beta 110.1340(10)
_cell_angle_gamma 90
_cell_formula_units_Z 8
_cell_length_a 18.6440(6)
_cell_length_b 31.0250(8)
_cell_length_c 19.4890(7)
_cell_measurement_reflns_used 37386
_cell_measurement_temperature 293(2)
_cell_measurement_theta_max 25.242
_cell_measurement_theta_min 1.2
_cell_measurement_wavelength 0.71073
_cell_volume 10584.1(6)
_computing_cell_refinement 'HKL Scalepack (Otwinowski & Minor 1997)'
_computing_data_collection 'Collect (Bruker AXS BV, 1997-2004)'
_computing_data_reduction 'HKL Denzo and Scalepack (Otwinowski & Minor 1997)'
_computing_molecular_graphics 'MERCURY (Macrae et al., 2008)'
_computing_publication_material 'WinGX publication routines (Farrugia, 1999)'
_computing_structure_refinement 'SHELXL-2018/3 (Sheldrick, 2018)'
_computing_structure_solution 'SHELXS-97 (Sheldrick, 2015)'
_diffrn_ambient_temperature 293(2)
_diffrn_detector 'CCD plate'
_diffrn_detector_area_resol_mean 9
_diffrn_measured_fraction_theta_full 0.98
_diffrn_measured_fraction_theta_max 0.98
_diffrn_measurement_device '95mm CCD camera on \k-goniostat'
_diffrn_measurement_device_type KappaCCD
_diffrn_measurement_method 'CCD rotation images, thick slices'
_diffrn_orient_matrix_UB_11 -0.026461
_diffrn_orient_matrix_UB_12 -0.028131
_diffrn_orient_matrix_UB_13 -0.000806
_diffrn_orient_matrix_UB_21 0.018035
_diffrn_orient_matrix_UB_22 0
_diffrn_orient_matrix_UB_23 0.054626
_diffrn_orient_matrix_UB_31 -0.047309
_diffrn_orient_matrix_UB_32 0.015734
_diffrn_orient_matrix_UB_33 -0.001441
_diffrn_radiation_monochromator 'horizonally mounted graphite crystal'
_diffrn_radiation_probe x-ray
_diffrn_radiation_type MoK\a
_diffrn_radiation_wavelength 0.71073
_diffrn_reflns_av_R_equivalents 0.0638
_diffrn_reflns_av_unetI/netI 0.1143
_diffrn_reflns_Laue_measured_fraction_full 0.98
_diffrn_reflns_Laue_measured_fraction_max 0.98
_diffrn_reflns_limit_h_max 22
_diffrn_reflns_limit_h_min -17
_diffrn_reflns_limit_k_max 35
_diffrn_reflns_limit_k_min -37
_diffrn_reflns_limit_l_max 15
_diffrn_reflns_limit_l_min -23
_diffrn_reflns_number 45924
_diffrn_reflns_point_group_measured_fraction_full 0.98
_diffrn_reflns_point_group_measured_fraction_max 0.98
_diffrn_reflns_reduction_process
;
        Scaled and merged with Sortav
        R.H. Blessing, (1987) Cryst. Rev. 1, 3-58
        R.H. Blessing, (1989) J. Appl. Cryst. 22, 396-397
;
_diffrn_reflns_theta_full 25.242
_diffrn_reflns_theta_max 25.598
_diffrn_reflns_theta_min 1.292
_diffrn_source 'Enraf Nonius FR590'
_diffrn_standards_number 0
_exptl_absorpt_coefficient_mu 0.461
_exptl_absorpt_correction_T_max 0.924
_exptl_absorpt_correction_T_min 0.866
_exptl_absorpt_correction_type gaussian
_exptl_absorpt_process_details
;
   P. Coppens, L. Leiserowitz, D Rabinovich, Acta Cryst.
   (1965), 18, 1035-1038
;
_exptl_crystal_colour orange
_exptl_crystal_density_diffrn 1.416
_exptl_crystal_density_method 'not measured'
_exptl_crystal_description prism
_exptl_crystal_F_000 4612
_exptl_crystal_size_max 0.34
_exptl_crystal_size_mid 0.13
_exptl_crystal_size_min 0.12
_refine_diff_density_max 0.869
_refine_diff_density_min -0.995
_refine_diff_density_rms 0.214
_refine_ls_extinction_coef 0.0057(4)
_refine_ls_extinction_expression Fc^*^=kFc[1+0.001xFc^2^\l^3^/sin(2\q)]^-1/4^
_refine_ls_extinction_method 'SHELXL-2018/3 (Sheldrick 2018)'
_refine_ls_goodness_of_fit_ref 0.967
_refine_ls_hydrogen_treatment constr
_refine_ls_matrix_type full
_refine_ls_number_constraints 0
_refine_ls_number_parameters 1265
_refine_ls_number_reflns 18766
_refine_ls_number_restraints 0
_refine_ls_restrained_S_all 0.967
_refine_ls_R_factor_all 0.1657
_refine_ls_R_factor_gt 0.078
_refine_ls_shift/su_max 0.001
_refine_ls_shift/su_mean 0
_refine_ls_structure_factor_coef Fsqd
_refine_ls_weighting_details 'w=1/[\s^2^(Fo^2^)+(0.1452P)^2^] where P=(Fo^2^+2Fc^2^)/3'
_refine_ls_weighting_scheme calc
_refine_ls_wR_factor_gt 0.1946
_refine_ls_wR_factor_ref 0.2515
_reflns_Friedel_coverage 0
_reflns_number_gt 9074
_reflns_number_total 18766
_reflns_threshold_expression 'I > 2\s(I)'
_cod_data_source_file d0dt03490h2.cif
_cod_data_source_block shelx_CCDC1
_cod_depositor_comments 'Adding full bibliography for 7705747--7705748.cif.'
_cod_original_sg_symbol_H-M 'P 21/a'
_cod_original_formula_sum 'C51 H47.50 F6 N2 O8.25 P3 Ru'
_cod_database_code 7705748
_shelx_shelxl_version_number 2018/3
_publcif_funding_html
;
;

loop_
_symmetry_equiv_pos_as_xyz
'x, y, z'
'-x+1/2, y+1/2, -z'
'-x, -y, -z'
'x-1/2, -y-1/2, z'

loop_
_atom_site_label
_atom_site_type_symbol
_atom_site_fract_x
_atom_site_fract_y
_atom_site_fract_z
_atom_site_U_iso_or_equiv
_atom_site_adp_type
_atom_site_occupancy
_atom_site_site_symmetry_order
_atom_site_calc_flag
_atom_site_refinement_flags_posn
_atom_site_refinement_flags_adp
_atom_site_refinement_flags_occupancy
_atom_site_disorder_assembly
_atom_site_disorder_group
Ru1 Ru 0.38218(3) 0.17468(2) 0.40085(3) 0.0679(2) Uani 1 1 d . . . A 1
Ru2 Ru 0.39172(3) 0.28841(2) 0.90614(3) 0.0547(2) Uani 1 1 d . . . B 1
C1 C 0.4116(4) 0.2552(3) 0.4153(4) 0.071(2) Uani 1 1 d . . . A 1
C1' C 0.4648(4) 0.2183(2) 0.9315(4) 0.0576(17) Uani 1 1 d . . . B 1
C2 C 0.4262(4) 0.3025(2) 0.4205(4) 0.0644(18) Uani 1 1 d . . . A 1
C2' C 0.5034(4) 0.1757(2) 0.9415(4) 0.0600(17) Uani 1 1 d . . . B 1
C3' C 0.5764(4) 0.1719(2) 0.9935(4) 0.0695(19) Uani 1 1 d . . . B 1
H3' H 0.600448 0.195558 1.021201 0.083 Uiso 1 1 calc R U . B 1
C3 C 0.3712(4) 0.3307(3) 0.3774(4) 0.073(2) Uani 1 1 d . . . A 1
H3 H 0.325461 0.320396 0.344477 0.087 Uiso 1 1 calc R U . A 1
O4' O 0.6904(3) 0.12739(19) 1.0448(4) 0.1059(18) Uani 1 1 d . . . C 1
C4 C 0.3859(4) 0.3738(3) 0.3845(4) 0.073(2) Uani 1 1 d . . . A 1
C5 C 0.4545(5) 0.3891(3) 0.4309(4) 0.075(2) Uani 1 1 d . . . A 1
C6' C 0.5035(4) 0.1004(2) 0.9164(4) 0.0673(19) Uani 1 1 d . . . B 1
C6 C 0.5073(4) 0.3603(3) 0.4742(4) 0.077(2) Uani 1 1 d . . . A 1
C7' C 0.4671(4) 0.1399(2) 0.9042(4) 0.0655(18) Uani 1 1 d . . . B 1
H7' H 0.417738 0.142164 0.87067 0.079 Uiso 1 1 calc R U . B 1
C7 C 0.4930(4) 0.3177(3) 0.4680(4) 0.075(2) Uani 1 1 d . . . A 1
H7 H 0.529331 0.29845 0.496494 0.09 Uiso 1 1 calc R U . A 1
C8 C 0.4319(5) 0.0911(3) 0.4905(4) 0.092(2) Uani 1 1 d . . . A 1
H8 H 0.386466 0.092445 0.500064 0.111 Uiso 1 1 calc R U . A 1
C9 C 0.4856(7) 0.0589(3) 0.5232(5) 0.116(3) Uani 1 1 d . . . A 1
H9 H 0.475933 0.039657 0.555575 0.139 Uiso 1 1 calc R U . A 1
C10 C 0.5504(7) 0.0552(4) 0.5087(7) 0.131(4) Uani 1 1 d . . . A 1
H10 H 0.585997 0.033946 0.531097 0.157 Uiso 1 1 calc R U . A 1
C11 C 0.5630(5) 0.0835(3) 0.4600(6) 0.109(3) Uani 1 1 d . . . A 1
H11 H 0.607466 0.081136 0.448742 0.131 Uiso 1 1 calc R U . A 1
C12 C 0.5099(4) 0.1161(3) 0.4268(4) 0.079(2) Uani 1 1 d . . . A 1
C13 C 0.5168(4) 0.1449(3) 0.3696(4) 0.078(2) Uani 1 1 d . . . A 1
C14 C 0.5762(4) 0.1439(3) 0.3417(6) 0.103(3) Uani 1 1 d . . . A 1
H14 H 0.615742 0.124142 0.359745 0.123 Uiso 1 1 calc R U . A 1
C15 C 0.5763(5) 0.1716(4) 0.2885(6) 0.115(3) Uani 1 1 d . . . A 1
H15 H 0.615625 0.170832 0.269401 0.138 Uiso 1 1 calc R U . A 1
C16 C 0.5186(6) 0.2006(3) 0.2630(5) 0.104(3) Uani 1 1 d . . . A 1
H16 H 0.51823 0.220217 0.226888 0.125 Uiso 1 1 calc R U . A 1
C17 C 0.4609(5) 0.2004(3) 0.2915(4) 0.088(2) Uani 1 1 d . . . A 1
H17 H 0.421377 0.220151 0.273625 0.105 Uiso 1 1 calc R U . A 1
C28 C 0.3969(4) 0.3739(2) 0.9849(4) 0.079(2) Uani 1 1 d . . . B 1
H28 H 0.360326 0.362135 1.001975 0.094 Uiso 1 1 calc R U . B 1
C29 C 0.4230(7) 0.4143(3) 1.0072(6) 0.119(3) Uani 1 1 d . . . B 1
H29 H 0.403003 0.429843 1.037228 0.143 Uiso 1 1 calc R U . B 1
C30 C 0.4786(8) 0.4318(3) 0.9853(7) 0.137(4) Uani 1 1 d . . . B 1
H30 H 0.499215 0.458719 1.002273 0.164 Uiso 1 1 calc R U . B 1
C31 C 0.5035(6) 0.4089(3) 0.9375(6) 0.123(3) Uani 1 1 d . . . B 1
H31 H 0.539763 0.420665 0.919994 0.148 Uiso 1 1 calc R U . B 1
C32 C 0.4747(4) 0.3683(3) 0.9155(5) 0.080(2) Uani 1 1 d . . . B 1
C33 C 0.4958(4) 0.3427(3) 0.8625(4) 0.077(2) Uani 1 1 d . . . B 1
C34 C 0.5460(5) 0.3564(3) 0.8303(6) 0.109(3) Uani 1 1 d . . . B 1
H34 H 0.571407 0.382483 0.843778 0.131 Uiso 1 1 calc R U . B 1
C35 C 0.5582(6) 0.3317(4) 0.7790(7) 0.119(4) Uani 1 1 d . . . B 1
H35 H 0.593474 0.340796 0.757988 0.142 Uiso 1 1 calc R U . B 1
C36 C 0.5206(5) 0.2935(4) 0.7566(5) 0.105(3) Uani 1 1 d . . . B 1
H36 H 0.527882 0.276864 0.71981 0.126 Uiso 1 1 calc R U . B 1
C37 C 0.4703(4) 0.2810(3) 0.7926(4) 0.081(2) Uani 1 1 d . . . B 1
H37 H 0.444332 0.254976 0.779933 0.097 Uiso 1 1 calc R U . B 1
C41 C 0.2671(5) 0.4087(3) 0.3381(5) 0.092(3) Uani 1 1 d . . . A 1
C42 C 0.2252(5) 0.4457(3) 0.2944(5) 0.106(3) Uani 1 1 d . . . A 1
H42A H 0.256401 0.459369 0.270486 0.159 Uiso 1 1 calc R U . A 1
H42B H 0.178692 0.43574 0.258462 0.159 Uiso 1 1 calc R U . A 1
H42C H 0.213446 0.466115 0.326102 0.159 Uiso 1 1 calc R U . A 1
C51 C 0.4884(5) 0.4515(3) 0.3822(6) 0.095(3) Uani 1 1 d . . . A 1
C51' C 0.6485(5) 0.0460(3) 0.9279(6) 0.092(3) Uani 1 1 d . . . D 1
C52 C 0.4976(6) 0.4992(3) 0.3926(6) 0.128(4) Uani 1 1 d . . . A 1
H52A H 0.485403 0.507586 0.434646 0.193 Uiso 1 1 calc R U . A 1
H52B H 0.549515 0.506996 0.3996 0.193 Uiso 1 1 calc R U . A 1
H52C H 0.463964 0.513582 0.350071 0.193 Uiso 1 1 calc R U . A 1
C52' C 0.6856(5) 0.0043(3) 0.9447(6) 0.111(3) Uani 1 1 d . . . D 1
H52D H 0.679545 -0.007035 0.988153 0.167 Uiso 1 1 calc R U . D 1
H52E H 0.662875 -0.015085 0.904677 0.167 Uiso 1 1 calc R U . D 1
H52F H 0.739013 0.007474 0.952202 0.167 Uiso 1 1 calc R U . D 1
C61' C 0.4409(4) 0.0345(3) 0.9154(6) 0.080(2) Uani 1 1 d . . . B 1
C62' C 0.4093(5) -0.0036(3) 0.8674(5) 0.105(3) Uani 1 1 d . . . B 1
H62A H 0.413597 0.001051 0.82031 0.157 Uiso 1 1 calc R U . B 1
H62B H 0.437427 -0.02897 0.889216 0.157 Uiso 1 1 calc R U . B 1
H62C H 0.356477 -0.007359 0.861992 0.157 Uiso 1 1 calc R U . B 1
C62 C 0.5786(6) 0.3887(3) 0.5888(6) 0.101(3) Uani 1 1 d . . . A 1
C63 C 0.6498(5) 0.4108(3) 0.6321(5) 0.123(3) Uani 1 1 d . . . A 1
H63A H 0.68413 0.411311 0.605014 0.185 Uiso 1 1 calc R U . A 1
H63B H 0.638352 0.439741 0.642204 0.185 Uiso 1 1 calc R U . A 1
H63C H 0.673184 0.395604 0.677229 0.185 Uiso 1 1 calc R U . A 1
C111 C 0.3495(5) 0.0868(3) 0.2879(5) 0.098(3) Uani 1 1 d . . . A 1
C112 C 0.3912(6) 0.0937(4) 0.2384(5) 0.115(3) Uani 1 1 d . . . A 1
H112 H 0.388449 0.120519 0.216427 0.138 Uiso 1 1 calc R U . A 1
C113 C 0.4332(7) 0.0630(4) 0.2233(6) 0.130(4) Uani 1 1 d . . . A 1
H113 H 0.458942 0.06844 0.190924 0.156 Uiso 1 1 calc R U . A 1
C114 C 0.4385(8) 0.0231(4) 0.2556(7) 0.147(5) Uani 1 1 d . . . A 1
H114 H 0.467535 0.001703 0.244395 0.176 Uiso 1 1 calc R U . A 1
C115 C 0.4018(9) 0.0144(4) 0.3042(7) 0.150(5) Uani 1 1 d . . . A 1
H115 H 0.406518 -0.012662 0.325775 0.18 Uiso 1 1 calc R U . A 1
C116 C 0.3584(6) 0.0452(4) 0.3208(5) 0.118(3) Uani 1 1 d . . . A 1
H116 H 0.334174 0.039035 0.354174 0.142 Uiso 1 1 calc R U . A 1
C121 C 0.2332(11) 0.1601(11) 0.2292(12) 0.143(7) Uani 0.5 1 d G . P A 1
C122 C 0.2277(16) 0.2047(11) 0.2310(11) 0.143(7) Uani 0.5 1 d G . P A 1
H122 H 0.254702 0.219774 0.273358 0.172 Uiso 0.5 1 calc R U P A 1
C123 C 0.1819(16) 0.2269(8) 0.1696(13) 0.143(7) Uani 0.5 1 d G . P A 1
H123 H 0.178231 0.256789 0.17084 0.172 Uiso 0.5 1 calc R U P A 1
C124 C 0.1416(11) 0.2045(7) 0.1064(10) 0.143(7) Uani 0.5 1 d G . P A 1
H124 H 0.110906 0.219301 0.065287 0.172 Uiso 0.5 1 calc R U P A 1
C125 C 0.1470(10) 0.1598(7) 0.1046(10) 0.143(7) Uani 0.5 1 d G . P A 1
H125 H 0.120052 0.144798 0.062251 0.172 Uiso 0.5 1 calc R U P A 1
C126 C 0.1929(10) 0.1376(8) 0.1660(13) 0.143(7) Uani 0.5 1 d G . P A 1
H126 H 0.196523 0.107782 0.164769 0.172 Uiso 0.5 1 calc R U P A 1
C131 C 0.2235(5) 0.1007(3) 0.3405(5) 0.124(4) Uani 1 1 d . . . A 1
H13A H 0.204351 0.077875 0.304906 0.148 Uiso 1 1 calc R U . A 1
H13B H 0.246988 0.087269 0.387867 0.148 Uiso 1 1 calc R U . A 1
C132 C 0.1526(5) 0.1288(5) 0.3428(6) 0.134(5) Uani 1 1 d . . . A 1
H13C H 0.12193 0.136341 0.293033 0.161 Uiso 1 1 calc R U . A 1
H13D H 0.121296 0.110881 0.362014 0.161 Uiso 1 1 calc R U . A 1
C211 C 0.3082(6) 0.2419(3) 0.5081(5) 0.103(3) Uani 1 1 d . . . A 1
C212 C 0.2384(8) 0.2631(5) 0.4675(6) 0.165(5) Uani 1 1 d . . . A 1
H212 H 0.198204 0.248617 0.433167 0.198 Uiso 1 1 calc R U . A 1
C213 C 0.2341(10) 0.3073(5) 0.4828(8) 0.166(6) Uani 1 1 d . . . A 1
H213 H 0.189287 0.322399 0.459037 0.2 Uiso 1 1 calc R U . A 1
C214 C 0.2939(11) 0.3283(5) 0.5313(8) 0.161(6) Uani 1 1 d . . . A 1
H214 H 0.289359 0.357642 0.538358 0.193 Uiso 1 1 calc R U . A 1
C215 C 0.3604(9) 0.3082(4) 0.5701(7) 0.152(5) Uani 1 1 d . . . A 1
H215 H 0.4 0.323301 0.604012 0.182 Uiso 1 1 calc R U . A 1
C216 C 0.3675(7) 0.2652(4) 0.5579(6) 0.124(4) Uani 1 1 d . . . A 1
H216 H 0.412905 0.251134 0.583537 0.149 Uiso 1 1 calc R U . A 1
C221 C 0.3752(5) 0.1627(3) 0.5766(4) 0.088(2) Uani 1 1 d . . . A 1
C222 C 0.4539(5) 0.1678(3) 0.6030(5) 0.099(3) Uani 1 1 d . . . A 1
H222 H 0.476984 0.182429 0.574467 0.119 Uiso 1 1 calc R U . A 1
C223 C 0.4986(5) 0.1521(3) 0.6695(5) 0.113(3) Uani 1 1 d . . . A 1
H223 H 0.551159 0.156595 0.687004 0.136 Uiso 1 1 calc R U . A 1
C224 C 0.4633(7) 0.1292(4) 0.7102(6) 0.145(5) Uani 1 1 d . . . A 1
H224 H 0.49306 0.118284 0.755565 0.174 Uiso 1 1 calc R U . A 1
C225 C 0.3887(7) 0.1223(5) 0.6868(6) 0.164(5) Uani 1 1 d . . . A 1
H225 H 0.366987 0.106213 0.71488 0.196 Uiso 1 1 calc R U . A 1
C226 C 0.3423(5) 0.1393(4) 0.6191(5) 0.131(4) Uani 1 1 d . . . A 1
H226 H 0.289763 0.134887 0.602759 0.157 Uiso 1 1 calc R U . A 1
C231 C 0.2233(5) 0.1625(4) 0.4670(5) 0.125(4) Uani 1 1 d . . . A 1
H23A H 0.226216 0.131944 0.478156 0.15 Uiso 1 1 calc R U . A 1
H23B H 0.200935 0.176825 0.499017 0.15 Uiso 1 1 calc R U . A 1
C232 C 0.1710(5) 0.1693(5) 0.3868(6) 0.136(5) Uani 1 1 d . . . A 1
H23C H 0.123716 0.1825 0.386316 0.163 Uiso 1 1 calc R U . A 1
H23D H 0.195767 0.189203 0.363623 0.163 Uiso 1 1 calc R U . A 1
C311 C 0.3084(4) 0.3665(3) 0.7805(4) 0.087(2) Uani 1 1 d . . . B 1
C312 C 0.3406(5) 0.3635(4) 0.7254(5) 0.114(3) Uani 1 1 d . . . B 1
H312 H 0.346379 0.336668 0.70681 0.136 Uiso 1 1 calc R U . B 1
C313 C 0.3637(8) 0.3998(5) 0.6987(8) 0.152(5) Uani 1 1 d . . . B 1
H313 H 0.388201 0.397261 0.664651 0.182 Uiso 1 1 calc R U . B 1
C314 C 0.3516(9) 0.4382(6) 0.7209(9) 0.185(7) Uani 1 1 d . . . B 1
H314 H 0.361888 0.462224 0.697389 0.222 Uiso 1 1 calc R U . B 1
C315 C 0.3230(8) 0.4446(4) 0.7800(10) 0.183(6) Uani 1 1 d . . . B 1
H315 H 0.320311 0.471755 0.799288 0.22 Uiso 1 1 calc R U . B 1
C316 C 0.2992(6) 0.4065(4) 0.8070(5) 0.113(3) Uani 1 1 d . . . B 1
H316 H 0.277122 0.408698 0.842984 0.136 Uiso 1 1 calc R U . B 1
C331 C 0.2043(4) 0.3347(3) 0.8448(4) 0.089(3) Uani 1 1 d . . . B 1
H33A H 0.223706 0.348611 0.892197 0.106 Uiso 1 1 calc R U . B 1
H33B H 0.176288 0.35618 0.80972 0.106 Uiso 1 1 calc R U . B 1
C332 C 0.1486(4) 0.2999(3) 0.8484(5) 0.101(3) Uani 1 1 d . . . B 1
H33C H 0.110871 0.312812 0.866074 0.121 Uiso 1 1 calc R U . B 1
H33D H 0.12188 0.289655 0.799131 0.121 Uiso 1 1 calc R U . B 1
C411 C 0.3484(5) 0.2080(2) 1.0102(4) 0.074(2) Uani 1 1 d . . . B 1
C412 C 0.4152(6) 0.1928(3) 1.0609(5) 0.097(3) Uani 1 1 d . . . B 1
H412 H 0.452851 0.212596 1.085003 0.116 Uiso 1 1 calc R U . B 1
C413 C 0.4291(8) 0.1503(4) 1.0774(6) 0.128(4) Uani 1 1 d . . . B 1
H413 H 0.474464 0.141228 1.112525 0.154 Uiso 1 1 calc R U . B 1
C414 C 0.3736(11) 0.1213(4) 1.0405(8) 0.150(6) Uani 1 1 d . . . B 1
H414 H 0.382307 0.092054 1.05031 0.181 Uiso 1 1 calc R U . B 1
C415 C 0.3052(9) 0.1343(4) 0.9891(9) 0.160(5) Uani 1 1 d . . . B 1
H415 H 0.267124 0.114431 0.966015 0.192 Uiso 1 1 calc R U . B 1
C416 C 0.2955(6) 0.1777(3) 0.9735(6) 0.122(3) Uani 1 1 d . . . B 1
H416 H 0.25133 0.18678 0.936634 0.147 Uiso 1 1 calc R U . B 1
C421 C 0.3817(4) 0.2866(2) 1.0842(3) 0.0558(16) Uani 1 1 d . . . B 1
C422 C 0.4546(4) 0.3040(2) 1.1058(4) 0.075(2) Uani 1 1 d . . . B 1
H422 H 0.480728 0.3058 1.07296 0.09 Uiso 1 1 calc R U . B 1
C423 C 0.4876(5) 0.3186(3) 1.1758(5) 0.092(3) Uani 1 1 d . . . B 1
H423 H 0.536071 0.330777 1.189599 0.111 Uiso 1 1 calc R U . B 1
C424 C 0.4520(5) 0.3161(3) 1.2263(5) 0.094(3) Uani 1 1 d . . . B 1
H424 H 0.475464 0.327152 1.273082 0.112 Uiso 1 1 calc R U . B 1
C425 C 0.3829(5) 0.2975(3) 1.2079(4) 0.089(2) Uani 1 1 d . . . B 1
H425 H 0.358852 0.294606 1.242294 0.106 Uiso 1 1 calc R U . B 1
C426 C 0.3471(4) 0.2824(2) 1.1361(4) 0.076(2) Uani 1 1 d . . . B 1
H426 H 0.299278 0.269443 1.123331 0.091 Uiso 1 1 calc R U . B 1
C431 C 0.2341(4) 0.2732(3) 0.9737(4) 0.075(2) Uani 1 1 d . . . B 1
H43A H 0.219443 0.255438 1.007674 0.09 Uiso 1 1 calc R U . B 1
H43B H 0.225536 0.303057 0.983577 0.09 Uiso 1 1 calc R U . B 1
C432 C 0.1825(4) 0.2620(3) 0.8953(4) 0.090(3) Uani 1 1 d . . . B 1
H43C H 0.212126 0.245598 0.872139 0.108 Uiso 1 1 calc R U . B 1
H43D H 0.141317 0.243654 0.897743 0.108 Uiso 1 1 calc R U . B 1
N1 N 0.4461(3) 0.1205(2) 0.4448(3) 0.0754(17) Uani 1 1 d . . . A 1
N2 N 0.4587(3) 0.17310(19) 0.3437(3) 0.0660(15) Uani 1 1 d . . . A 1
N3 N 0.4209(3) 0.35043(19) 0.9401(3) 0.0670(15) Uani 1 1 d . . . B 1
N4 N 0.4588(3) 0.3050(2) 0.8436(3) 0.0666(15) Uani 1 1 d . . . B 1
O1' O 0.4939(2) 0.25099(14) 0.9699(2) 0.0617(11) Uani 1 1 d . . . B 1
O1 O 0.3521(3) 0.24050(15) 0.3657(3) 0.0729(13) Uani 1 1 d . . . A 1
O2' O 0.3998(2) 0.22182(14) 0.8796(2) 0.0624(12) Uani 1 1 d . . . B 1
O2 O 0.4568(3) 0.22857(16) 0.4581(3) 0.0731(13) Uani 1 1 d . . . A 1
O1W O 0.0282(13) 0.0485(7) 0.1958(10) 0.240(10) Uani 0.5 1 d . . P E 1
H1WA H -0.008103 0.032278 0.170727 0.361 Uiso 0.5 1 d R U P E 1
H1WB H 0.018487 0.053687 0.234475 0.361 Uiso 0.5 1 d R U P E 1
O4 O 0.3371(3) 0.40468(17) 0.3400(3) 0.0879(16) Uani 1 1 d . . . A 1
O5' O 0.6135(3) 0.05733(15) 0.9752(3) 0.0771(13) Uani 1 1 d . . . D 1
O5 O 0.4679(3) 0.43285(19) 0.4380(3) 0.0911(16) Uani 1 1 d . . . A 1
O6' O 0.4674(3) 0.06428(16) 0.8766(3) 0.0811(14) Uani 1 1 d . . . B 1
O6 O 0.5766(3) 0.37737(18) 0.5215(4) 0.0924(16) Uani 1 1 d . . . A 1
O41 O 0.2426(3) 0.3862(3) 0.3730(6) 0.169(4) Uani 1 1 d . . . A 1
O51 O 0.4982(4) 0.4299(2) 0.3368(4) 0.110(2) Uani 1 1 d . . . A 1
O51' O 0.6451(5) 0.0690(2) 0.8775(5) 0.146(3) Uani 1 1 d . . . D 1
O61' O 0.4458(3) 0.04093(19) 0.9771(4) 0.0978(18) Uani 1 1 d . . . B 1
O61 O 0.5240(5) 0.3827(3) 0.6076(4) 0.161(3) Uani 1 1 d . . . A 1
P1 P 0.29839(11) 0.13081(8) 0.31738(11) 0.0855(7) Uani 1 1 d . . . A 1
P2 P 0.31918(12) 0.18317(9) 0.48497(12) 0.0897(7) Uani 1 1 d . . . A 1
P3 P 0.28632(10) 0.31715(7) 0.81988(10) 0.0698(6) Uani 1 1 d . . . B 1
P4 P 0.33661(10) 0.26540(6) 0.99067(10) 0.0590(5) Uani 1 1 d . . . B 1
P5 P 0.24835(18) 0.00283(13) 0.5037(2) 0.1370(12) Uani 1 1 d . . . F 1
F1 F 0.2014(10) 0.0027(4) 0.5547(9) 0.1355(19) Uani 0.5 1 d . . P F 1
F2 F 0.3280(8) -0.0091(4) 0.5689(8) 0.1355(19) Uani 0.5 1 d . . P F 1
F3 F 0.2998(9) 0.0063(4) 0.4521(8) 0.1355(19) Uani 0.5 1 d . . P F 1
F4 F 0.1831(7) 0.0108(5) 0.4278(7) 0.1355(19) Uani 0.5 1 d . . P F 1
F5 F 0.2647(7) 0.0529(4) 0.5236(7) 0.1355(19) Uani 0.5 1 d . . P F 1
F6 F 0.2536(8) -0.0461(4) 0.4902(8) 0.1355(19) Uani 0.5 1 d . . P F 1
P6 P 0.1561(2) 0.02383(15) 0.8488(2) 0.1479(13) Uani 1 1 d . . . G 1
F12 F 0.1668(4) 0.0549(3) 0.9140(4) 0.186(3) Uani 1 1 d . . . G 1
F7 F 0.1354(11) -0.0121(4) 0.8886(8) 0.367(10) Uani 1 1 d . . . G 1
F8 F 0.0772(6) 0.0405(3) 0.8119(6) 0.281(7) Uani 1 1 d . . . G 1
F10 F 0.2374(5) 0.0121(5) 0.8784(6) 0.288(6) Uani 1 1 d . . . G 1
F11 F 0.1520(8) -0.0014(4) 0.7823(5) 0.355(9) Uani 1 1 d . . . G 1
F9 F 0.1841(9) 0.0617(4) 0.8183(6) 0.285(6) Uani 1 1 d . . . G 1
O41' O 0.6670(6) 0.1287(5) 1.1453(5) 0.244(6) Uani 1 1 d . . . H 1
C321 C 0.2399(4) 0.2834(4) 0.7403(4) 0.088(3) Uani 1 1 d . . . B 1
C322 C 0.1880(5) 0.3005(4) 0.6762(5) 0.130(4) Uani 1 1 d . . . B 1
H322 H 0.178605 0.329923 0.67675 0.156 Uiso 1 1 d R U . B 1
C323 C 0.1493(7) 0.2734(6) 0.6188(7) 0.163(7) Uani 1 1 d . . . B 1
H323 H 0.114851 0.286631 0.57783 0.195 Uiso 1 1 d R U . B 1
C324 C 0.1662(8) 0.2323(7) 0.6230(9) 0.193(9) Uani 1 1 d . . . B 1
H324 H 0.141121 0.21612 0.581448 0.231 Uiso 1 1 d R U . B 1
C325 C 0.2146(7) 0.2134(5) 0.6835(8) 0.178(6) Uani 1 1 d . . . B 1
H325 H 0.22395 0.183968 0.682888 0.213 Uiso 1 1 d R U . B 1
C326 C 0.2541(5) 0.2401(4) 0.7432(6) 0.118(4) Uani 1 1 d . . . B 1
H326 H 0.288584 0.226854 0.784127 0.141 Uiso 1 1 d R U . B 1
F1A F 0.3020(13) -0.0321(8) 0.5582(14) 0.234(4) Uani 0.5 1 d . . P I 2
F5A F 0.1818(12) 0.0370(7) 0.4692(12) 0.234(4) Uani 0.5 1 d . . P J 2
F6A F 0.1877(15) -0.0137(8) 0.5385(17) 0.234(4) Uani 0.5 1 d . . P K 2
F4A F 0.2893(12) 0.0235(7) 0.5861(12) 0.234(4) Uani 0.5 1 d . . P L 2
F2A F 0.1868(12) -0.0314(8) 0.4560(12) 0.234(4) Uani 0.5 1 d . . P K 2
F3A F 0.3088(14) 0.0238(8) 0.4824(12) 0.234(4) Uani 0.5 1 d . . P M 2
C15A C 0.1817(11) 0.2155(7) 0.1557(10) 0.078(3) Uani 0.5 1 d . . P N 2
H15A H 0.171626 0.24488 0.152767 0.093 Uiso 0.5 1 d R U P N 2
C14A C 0.1542(9) 0.1897(6) 0.0959(10) 0.078(3) Uani 0.5 1 d . . P N 2
H14A H 0.123284 0.201782 0.051987 0.093 Uiso 0.5 1 d R U P N 2
C13A C 0.1696(8) 0.1462(6) 0.1002(9) 0.078(3) Uani 0.5 1 d . . P N 2
H13E H 0.148783 0.128789 0.059217 0.093 Uiso 0.5 1 d R U P N 2
C16A C 0.2153(8) 0.1280(7) 0.1672(9) 0.078(3) Uani 0.5 1 d . . P N 2
H16A H 0.225442 0.098577 0.170138 0.093 Uiso 0.5 1 d R U P N 2
C12A C 0.2445(10) 0.1551(8) 0.2288(11) 0.078(3) Uani 0.5 1 d . . P N 2
C11A C 0.2277(12) 0.1992(8) 0.2217(11) 0.078(3) Uani 0.5 1 d . . P N 2
H11A H 0.248499 0.216531 0.262709 0.093 Uiso 0.5 1 d R U P N 2
C42' C 0.7930(4) 0.1064(3) 1.1506(5) 0.108(3) Uani 1 1 d . . . . .
H42D H 0.817427 0.102489 1.114995 0.162 Uiso 1 1 calc R U . . .
H42E H 0.820274 0.127721 1.185578 0.162 Uiso 1 1 calc R U . . .
H42F H 0.793037 0.079592 1.175243 0.162 Uiso 1 1 calc R U . . .
C4' C 0.6118(4) 0.1327(2) 1.0029(4) 0.071(2) Uani 1 1 d . . . . .
C41' C 0.7090(8) 0.1217(4) 1.1117(7) 0.132(4) Uani 1 1 d . . . . .
C5' C 0.5766(4) 0.0968(2) 0.9641(4) 0.0650(18) Uani 1 1 d . . . . .

loop_
_atom_site_aniso_label
_atom_site_aniso_U_11
_atom_site_aniso_U_22
_atom_site_aniso_U_33
_atom_site_aniso_U_23
_atom_site_aniso_U_13
_atom_site_aniso_U_12
Ru1 0.0578(4) 0.0839(5) 0.0584(4) 0.0164(3) 0.0152(3) 0.0057(3)
Ru2 0.0538(4) 0.0589(4) 0.0528(4) -0.0031(3) 0.0203(3) -0.0033(2)
C1 0.066(5) 0.098(7) 0.051(5) 0.007(4) 0.022(4) 0.015(4)
C1' 0.060(4) 0.058(5) 0.065(5) 0.008(4) 0.034(4) 0.005(3)
C2 0.074(5) 0.072(5) 0.049(4) 0.008(4) 0.023(4) 0.011(4)
C2' 0.058(4) 0.064(5) 0.060(5) -0.003(4) 0.023(3) -0.010(3)
C3' 0.070(5) 0.057(5) 0.083(5) -0.008(4) 0.028(4) -0.014(4)
C3 0.071(5) 0.100(7) 0.051(4) 0.007(4) 0.025(4) 0.013(4)
O4' 0.121(5) 0.087(4) 0.098(5) -0.001(4) 0.022(4) -0.015(3)
C4 0.072(5) 0.082(6) 0.069(5) 0.017(4) 0.031(4) 0.016(4)
C5 0.085(6) 0.075(6) 0.070(5) 0.009(4) 0.034(4) 0.013(5)
C6' 0.089(5) 0.053(5) 0.062(5) -0.007(4) 0.030(4) -0.013(4)
C6 0.065(5) 0.078(6) 0.087(6) -0.009(5) 0.026(4) 0.012(4)
C7' 0.065(4) 0.068(5) 0.061(5) -0.004(4) 0.018(3) -0.003(4)
C7 0.069(5) 0.081(6) 0.072(5) 0.008(4) 0.021(4) 0.019(4)
C8 0.103(6) 0.082(6) 0.075(6) 0.008(5) 0.008(5) -0.008(5)
C9 0.157(10) 0.080(7) 0.080(7) 0.034(5) 0.001(7) 0.018(7)
C10 0.110(8) 0.111(9) 0.133(10) 0.039(7) -0.008(7) 0.038(7)
C11 0.081(6) 0.097(7) 0.122(8) 0.005(6) 0.001(5) 0.035(5)
C12 0.068(5) 0.088(6) 0.071(5) -0.006(5) 0.011(4) 0.010(4)
C13 0.069(5) 0.089(6) 0.065(5) 0.001(4) 0.011(4) 0.000(4)
C14 0.065(5) 0.135(9) 0.109(8) -0.007(7) 0.032(5) 0.016(5)
C15 0.086(7) 0.170(11) 0.101(8) 0.005(7) 0.048(6) -0.001(7)
C16 0.102(7) 0.134(9) 0.098(7) 0.006(6) 0.062(6) -0.010(6)
C17 0.100(6) 0.096(7) 0.073(6) 0.014(5) 0.035(5) 0.013(5)
C28 0.103(6) 0.059(5) 0.072(5) -0.004(4) 0.029(4) 0.003(4)
C29 0.173(10) 0.066(7) 0.116(8) -0.016(6) 0.047(7) -0.011(6)
C30 0.196(12) 0.051(6) 0.157(11) -0.021(7) 0.054(9) -0.023(7)
C31 0.154(9) 0.069(7) 0.153(10) 0.000(7) 0.060(8) -0.033(6)
C32 0.085(5) 0.069(6) 0.087(6) 0.012(5) 0.028(4) -0.016(4)
C33 0.073(5) 0.078(6) 0.084(6) 0.021(5) 0.032(4) -0.005(4)
C34 0.120(8) 0.101(8) 0.124(9) 0.018(7) 0.064(7) -0.005(6)
C35 0.102(7) 0.145(11) 0.128(10) 0.055(8) 0.064(7) -0.003(7)
C36 0.092(7) 0.141(10) 0.101(7) 0.028(7) 0.059(6) 0.039(6)
C37 0.087(5) 0.096(6) 0.069(5) 0.017(5) 0.038(4) 0.021(4)
C41 0.083(6) 0.091(7) 0.096(7) 0.022(5) 0.022(5) 0.010(5)
C42 0.118(7) 0.099(7) 0.094(7) 0.022(5) 0.030(5) 0.036(5)
C51 0.083(6) 0.095(8) 0.104(8) 0.019(6) 0.028(5) 0.019(5)
C51' 0.111(7) 0.061(6) 0.122(8) 0.003(5) 0.062(6) -0.008(5)
C52 0.142(8) 0.068(7) 0.162(10) 0.017(6) 0.036(7) 0.003(6)
C52' 0.124(7) 0.072(6) 0.146(9) -0.005(6) 0.058(6) 0.015(5)
C61' 0.073(5) 0.061(5) 0.110(7) -0.004(5) 0.037(5) -0.007(4)
C62' 0.104(6) 0.072(6) 0.134(8) -0.032(5) 0.035(6) -0.027(5)
C62 0.100(7) 0.094(7) 0.102(8) -0.008(6) 0.025(6) -0.007(5)
C63 0.114(7) 0.113(8) 0.128(8) -0.036(7) 0.022(6) -0.010(6)
C111 0.106(6) 0.097(7) 0.058(5) 0.006(5) -0.014(5) -0.020(5)
C112 0.133(8) 0.130(9) 0.063(6) 0.016(6) 0.012(6) -0.031(7)
C113 0.154(10) 0.123(10) 0.114(9) -0.020(8) 0.046(7) 0.033(8)
C114 0.218(13) 0.099(10) 0.099(9) -0.003(8) 0.023(9) 0.036(9)
C115 0.239(15) 0.093(9) 0.090(9) 0.005(7) 0.021(9) 0.024(9)
C116 0.163(9) 0.091(8) 0.072(6) 0.012(6) 0.005(6) -0.015(7)
C121 0.107(9) 0.210(17) 0.096(11) 0.053(10) 0.012(7) 0.013(10)
C122 0.107(9) 0.210(17) 0.096(11) 0.053(10) 0.012(7) 0.013(10)
C123 0.107(9) 0.210(17) 0.096(11) 0.053(10) 0.012(7) 0.013(10)
C124 0.107(9) 0.210(17) 0.096(11) 0.053(10) 0.012(7) 0.013(10)
C125 0.107(9) 0.210(17) 0.096(11) 0.053(10) 0.012(7) 0.013(10)
C126 0.107(9) 0.210(17) 0.096(11) 0.053(10) 0.012(7) 0.013(10)
C131 0.109(7) 0.145(9) 0.097(7) 0.048(6) 0.009(5) -0.045(7)
C132 0.055(6) 0.225(14) 0.110(9) 0.069(9) 0.012(5) -0.013(7)
C211 0.118(7) 0.139(9) 0.074(6) 0.036(6) 0.060(6) 0.055(7)
C212 0.197(13) 0.205(16) 0.112(9) 0.056(10) 0.077(9) 0.080(12)
C213 0.244(18) 0.141(13) 0.121(12) 0.035(9) 0.071(11) 0.107(13)
C214 0.241(18) 0.164(14) 0.104(11) 0.018(10) 0.092(11) 0.070(14)
C215 0.250(16) 0.102(9) 0.142(11) 0.013(8) 0.116(12) 0.068(10)
C216 0.129(9) 0.145(11) 0.102(9) 0.007(8) 0.043(7) 0.010(8)
C221 0.091(6) 0.117(7) 0.059(5) 0.024(5) 0.031(4) 0.005(5)
C222 0.104(7) 0.118(8) 0.076(6) 0.015(5) 0.033(5) -0.004(5)
C223 0.103(7) 0.169(10) 0.053(6) 0.023(6) 0.008(5) -0.008(6)
C224 0.117(9) 0.233(14) 0.070(7) 0.045(8) 0.012(6) 0.019(9)
C225 0.128(10) 0.278(17) 0.091(8) 0.064(9) 0.045(7) 0.001(10)
C226 0.098(6) 0.217(12) 0.083(7) 0.052(8) 0.039(6) 0.003(7)
C231 0.079(6) 0.196(11) 0.099(7) 0.056(7) 0.030(5) 0.015(6)
C232 0.076(7) 0.222(15) 0.101(9) 0.044(9) 0.019(6) 0.003(7)
C311 0.080(5) 0.104(7) 0.075(6) 0.027(5) 0.024(4) 0.037(5)
C312 0.131(8) 0.141(9) 0.087(7) 0.051(6) 0.061(6) 0.036(7)
C313 0.176(12) 0.150(13) 0.162(12) 0.037(11) 0.101(10) 0.030(10)
C314 0.229(16) 0.189(17) 0.175(15) 0.081(13) 0.117(13) 0.021(13)
C315 0.239(15) 0.092(9) 0.229(17) 0.060(10) 0.093(13) 0.043(9)
C316 0.143(8) 0.105(8) 0.103(8) 0.035(6) 0.058(6) 0.038(6)
C331 0.076(5) 0.122(7) 0.070(5) 0.002(5) 0.028(4) 0.031(5)
C332 0.057(5) 0.177(10) 0.068(6) -0.013(6) 0.022(4) -0.001(6)
C411 0.093(6) 0.065(5) 0.077(6) -0.012(4) 0.046(5) -0.017(4)
C412 0.141(8) 0.071(6) 0.095(7) 0.016(5) 0.062(6) 0.009(5)
C413 0.232(13) 0.073(7) 0.109(8) 0.016(6) 0.098(9) 0.015(8)
C414 0.29(2) 0.065(8) 0.160(13) 0.020(8) 0.160(14) 0.018(10)
C415 0.228(16) 0.074(9) 0.201(16) -0.017(9) 0.101(13) -0.038(9)
C416 0.139(9) 0.083(8) 0.151(10) -0.018(7) 0.057(7) -0.023(6)
C421 0.063(4) 0.055(4) 0.051(4) 0.002(3) 0.020(3) 0.003(3)
C422 0.069(5) 0.088(6) 0.066(5) -0.006(4) 0.020(4) -0.010(4)
C423 0.076(5) 0.116(7) 0.069(6) -0.017(5) 0.006(5) -0.023(5)
C424 0.094(6) 0.124(8) 0.059(6) -0.015(5) 0.020(5) -0.008(5)
C425 0.110(7) 0.110(7) 0.048(5) -0.007(5) 0.030(5) 0.002(5)
C426 0.076(5) 0.086(6) 0.076(6) 0.000(4) 0.038(4) 0.004(4)
C431 0.066(5) 0.095(6) 0.070(5) -0.002(4) 0.033(4) -0.005(4)
C432 0.066(5) 0.131(8) 0.071(6) -0.010(5) 0.023(4) -0.025(5)
N1 0.077(4) 0.074(4) 0.059(4) 0.014(3) 0.003(3) 0.001(3)
N2 0.061(4) 0.077(4) 0.056(4) 0.005(3) 0.015(3) 0.003(3)
N3 0.078(4) 0.066(4) 0.057(4) 0.004(3) 0.024(3) -0.003(3)
N4 0.073(4) 0.073(4) 0.066(4) 0.012(3) 0.039(3) 0.009(3)
O1' 0.059(3) 0.053(3) 0.069(3) -0.008(2) 0.016(2) -0.005(2)
O1 0.075(3) 0.077(3) 0.065(3) 0.011(3) 0.023(3) 0.013(3)
O2' 0.060(3) 0.062(3) 0.064(3) -0.009(2) 0.020(2) -0.003(2)
O2 0.071(3) 0.079(3) 0.063(3) 0.013(3) 0.015(2) 0.016(3)
O1W 0.34(3) 0.26(2) 0.148(16) -0.019(16) 0.129(18) -0.08(2)
O4 0.083(4) 0.095(4) 0.092(4) 0.027(3) 0.038(3) 0.027(3)
O5' 0.084(3) 0.064(3) 0.084(4) 0.003(3) 0.030(3) 0.008(3)
O5 0.102(4) 0.081(4) 0.101(4) 0.003(3) 0.047(3) 0.014(3)
O6' 0.101(4) 0.063(3) 0.072(3) -0.003(3) 0.020(3) -0.009(3)
O6 0.070(4) 0.101(4) 0.099(5) -0.012(3) 0.021(3) 0.006(3)
O41 0.074(4) 0.139(7) 0.302(11) 0.098(7) 0.074(5) 0.025(4)
O51 0.118(5) 0.114(6) 0.112(5) 0.013(4) 0.059(4) 0.014(4)
O51' 0.232(8) 0.096(5) 0.173(7) 0.019(5) 0.151(7) 0.029(5)
O61' 0.118(4) 0.081(4) 0.109(5) -0.011(4) 0.058(4) -0.018(3)
O61 0.153(7) 0.228(10) 0.102(5) -0.040(5) 0.044(5) -0.072(6)
P1 0.0702(13) 0.1050(18) 0.0647(14) 0.0247(12) 0.0020(10) -0.0127(11)
P2 0.0749(14) 0.129(2) 0.0695(15) 0.0298(13) 0.0308(11) 0.0166(12)
P3 0.0628(11) 0.0936(15) 0.0533(12) 0.0000(10) 0.0205(9) 0.0106(10)
P4 0.0613(11) 0.0653(12) 0.0556(11) -0.0069(9) 0.0267(8) -0.0086(8)
P5 0.118(2) 0.157(4) 0.139(3) 0.058(3) 0.047(2) 0.008(2)
F1 0.154(5) 0.126(5) 0.143(5) 0.031(4) 0.073(4) 0.018(4)
F2 0.154(5) 0.126(5) 0.143(5) 0.031(4) 0.073(4) 0.018(4)
F3 0.154(5) 0.126(5) 0.143(5) 0.031(4) 0.073(4) 0.018(4)
F4 0.154(5) 0.126(5) 0.143(5) 0.031(4) 0.073(4) 0.018(4)
F5 0.154(5) 0.126(5) 0.143(5) 0.031(4) 0.073(4) 0.018(4)
F6 0.154(5) 0.126(5) 0.143(5) 0.031(4) 0.073(4) 0.018(4)
P6 0.150(3) 0.149(3) 0.133(3) -0.003(3) 0.035(2) 0.059(3)
F12 0.172(6) 0.182(7) 0.167(6) -0.080(6) 0.012(5) 0.035(5)
F7 0.66(3) 0.192(10) 0.333(16) 0.049(10) 0.278(19) -0.064(14)
F8 0.229(9) 0.238(10) 0.260(10) -0.114(8) -0.065(8) 0.123(8)
F10 0.187(8) 0.437(18) 0.228(10) 0.032(11) 0.058(7) 0.180(10)
F11 0.463(17) 0.371(15) 0.146(7) -0.096(9) -0.002(9) 0.282(14)
F9 0.42(2) 0.254(13) 0.217(11) 0.004(10) 0.162(13) -0.086(13)
O41' 0.181(9) 0.44(2) 0.115(7) 0.071(9) 0.057(7) 0.104(10)
C321 0.065(5) 0.141(9) 0.060(6) -0.014(5) 0.022(4) 0.009(5)
C322 0.088(7) 0.227(13) 0.071(7) -0.014(8) 0.022(6) 0.028(7)
C323 0.073(7) 0.32(2) 0.078(8) -0.046(12) 0.006(6) 0.032(11)
C324 0.082(9) 0.34(3) 0.136(13) -0.120(16) 0.006(8) 0.008(12)
C325 0.109(9) 0.216(15) 0.164(12) -0.109(11) -0.010(9) 0.006(9)
C326 0.082(6) 0.148(10) 0.105(8) -0.054(7) 0.011(5) -0.001(6)
F1A 0.214(7) 0.257(11) 0.221(9) 0.048(9) 0.065(7) -0.021(8)
F5A 0.214(7) 0.257(11) 0.221(9) 0.048(9) 0.065(7) -0.021(8)
F6A 0.214(7) 0.257(11) 0.221(9) 0.048(9) 0.065(7) -0.021(8)
F4A 0.214(7) 0.257(11) 0.221(9) 0.048(9) 0.065(7) -0.021(8)
F2A 0.214(7) 0.257(11) 0.221(9) 0.048(9) 0.065(7) -0.021(8)
F3A 0.214(7) 0.257(11) 0.221(9) 0.048(9) 0.065(7) -0.021(8)
C15A 0.041(4) 0.112(7) 0.061(6) 0.036(5) -0.005(4) -0.008(4)
C14A 0.041(4) 0.112(7) 0.061(6) 0.036(5) -0.005(4) -0.008(4)
C13A 0.041(4) 0.112(7) 0.061(6) 0.036(5) -0.005(4) -0.008(4)
C16A 0.041(4) 0.112(7) 0.061(6) 0.036(5) -0.005(4) -0.008(4)
C12A 0.041(4) 0.112(7) 0.061(6) 0.036(5) -0.005(4) -0.008(4)
C11A 0.041(4) 0.112(7) 0.061(6) 0.036(5) -0.005(4) -0.008(4)
C42' 0.071(5) 0.104(7) 0.116(7) 0.020(6) -0.010(5) 0.018(5)
C4' 0.058(5) 0.066(5) 0.081(5) 0.010(4) 0.013(4) 0.007(4)
C41' 0.213(14) 0.111(9) 0.100(9) 0.000(7) 0.090(10) -0.043(8)
C5' 0.072(5) 0.055(5) 0.068(5) -0.002(4) 0.025(4) -0.001(4)

loop_
_atom_type_symbol
_atom_type_description
_atom_type_scat_dispersion_real
_atom_type_scat_dispersion_imag
_atom_type_scat_source
Ru Ru -1.2594 0.8363 'International Tables Vol C Tables 4.2.6.8 and 6.1.1.4'
C C 0.0033 0.0016 'International Tables Vol C Tables 4.2.6.8 and 6.1.1.4'
H H 0 0 'International Tables Vol C Tables 4.2.6.8 and 6.1.1.4'
F F 0.0171 0.0103 'International Tables Vol C Tables 4.2.6.8 and 6.1.1.4'
N N 0.0061 0.0033 'International Tables Vol C Tables 4.2.6.8 and 6.1.1.4'
O O 0.0106 0.006 'International Tables Vol C Tables 4.2.6.8 and 6.1.1.4'
P P 0.1023 0.0942 'International Tables Vol C Tables 4.2.6.8 and 6.1.1.4'

loop_
_exptl_crystal_face_index_h
_exptl_crystal_face_index_k
_exptl_crystal_face_index_l
_exptl_crystal_face_perp_dist
1 1 -12 0.066
-2 -1 11 0.068
5 0 -1 0.172
-7 0 1 0.177
-1 -11 0 0.071
0 1 0 0.068
-4 6 1 0.158

loop_
_geom_angle_atom_site_label_1
_geom_angle_atom_site_label_2
_geom_angle_atom_site_label_3
_geom_angle
_geom_angle_site_symmetry_1
_geom_angle_site_symmetry_3
_geom_angle_publ_flag
N1 Ru1 N2 78.5(2) . . ?
N1 Ru1 O1 161.3(2) . . ?
N2 Ru1 O1 90.2(2) . . ?
N1 Ru1 O2 103.5(2) . . ?
N2 Ru1 O2 81.99(19) . . ?
O1 Ru1 O2 59.83(18) . . ?
N1 Ru1 P1 88.03(17) . . ?
N2 Ru1 P1 91.81(16) . . ?
O1 Ru1 P1 107.33(15) . . ?
O2 Ru1 P1 165.47(13) . . ?
N1 Ru1 P2 99.1(2) . . ?
N2 Ru1 P2 167.43(16) . . ?
O1 Ru1 P2 88.72(13) . . ?
O2 Ru1 P2 86.65(14) . . ?
P1 Ru1 P2 100.46(9) . . ?
N1 Ru1 C1 132.8(2) . . ?
N2 Ru1 C1 85.5(2) . . ?
O1 Ru1 C1 30.04(19) . . ?
O2 Ru1 C1 29.78(18) . . ?
P1 Ru1 C1 137.04(18) . . ?
P2 Ru1 C1 87.31(16) . . ?
N3 Ru2 N4 79.1(2) . . ?
N3 Ru2 O2' 161.7(2) . . ?
N4 Ru2 O2' 89.4(2) . . ?
N3 Ru2 O1' 103.28(19) . . ?
N4 Ru2 O1' 83.30(19) . . ?
O2' Ru2 O1' 60.78(16) . . ?
N3 Ru2 P3 86.37(17) . . ?
N4 Ru2 P3 90.64(16) . . ?
O2' Ru2 P3 108.23(13) . . ?
O1' Ru2 P3 167.35(13) . . ?
N3 Ru2 P4 101.07(17) . . ?
N4 Ru2 P4 169.98(16) . . ?
O2' Ru2 P4 87.72(13) . . ?
O1' Ru2 P4 86.93(12) . . ?
P3 Ru2 P4 99.37(7) . . ?
N3 Ru2 C1' 132.9(2) . . ?
N4 Ru2 C1' 86.2(2) . . ?
O2' Ru2 C1' 30.67(19) . . ?
O1' Ru2 C1' 30.11(18) . . ?
P3 Ru2 C1' 138.68(19) . . ?
P4 Ru2 C1' 86.44(14) . . ?
O2 C1 O1 118.2(8) . . ?
O2 C1 C2 122.2(7) . . ?
O1 C1 C2 119.6(7) . . ?
O2 C1 Ru1 60.2(4) . . ?
O1 C1 Ru1 58.0(4) . . ?
C2 C1 Ru1 177.5(6) . . ?
O1' C1' O2' 119.5(6) . . ?
O1' C1' C2' 123.0(6) . . ?
O2' C1' C2' 117.4(6) . . ?
O1' C1' Ru2 61.2(3) . . ?
O2' C1' Ru2 58.3(3) . . ?
C2' C1' Ru2 175.7(6) . . ?
C7 C2 C3 120.6(7) . . ?
C7 C2 C1 119.5(7) . . ?
C3 C2 C1 119.9(7) . . ?
C7' C2' C3' 119.8(6) . . ?
C7' C2' C1' 121.5(6) . . ?
C3' C2' C1' 118.6(6) . . ?
C4' C3' C2' 118.6(6) . . ?
C4' C3' H3' 120.7 . . ?
C2' C3' H3' 120.7 . . ?
C4 C3 C2 118.4(7) . . ?
C4 C3 H3 120.8 . . ?
C2 C3 H3 120.8 . . ?
C41' O4' C4' 118.7(9) . . ?
C3 C4 C5 121.0(7) . . ?
C3 C4 O4 123.0(7) . . ?
C5 C4 O4 115.6(8) . . ?
C4 C5 O5 120.2(7) . . ?
C4 C5 C6 119.1(8) . . ?
O5 C5 C6 120.6(8) . . ?
C5' C6' C7' 120.4(6) . . ?
C5' C6' O6' 119.5(7) . . ?
C7' C6' O6' 120.1(7) . . ?
C7 C6 C5 120.2(8) . . ?
C7 C6 O6 122.6(7) . . ?
C5 C6 O6 117.2(8) . . ?
C2' C7' C6' 120.3(6) . . ?
C2' C7' H7' 119.9 . . ?
C6' C7' H7' 119.9 . . ?
C6 C7 C2 120.7(7) . . ?
C6 C7 H7 119.7 . . ?
C2 C7 H7 119.7 . . ?
N1 C8 C9 120.4(9) . . ?
N1 C8 H8 119.8 . . ?
C9 C8 H8 119.8 . . ?
C10 C9 C8 121.4(10) . . ?
C10 C9 H9 119.3 . . ?
C8 C9 H9 119.3 . . ?
C9 C10 C11 118.3(9) . . ?
C9 C10 H10 120.9 . . ?
C11 C10 H10 120.9 . . ?
C10 C11 C12 121.1(9) . . ?
C10 C11 H11 119.4 . . ?
C12 C11 H11 119.4 . . ?
N1 C12 C11 119.6(8) . . ?
N1 C12 C13 116.6(7) . . ?
C11 C12 C13 123.7(8) . . ?
N2 C13 C14 120.9(8) . . ?
N2 C13 C12 114.2(7) . . ?
C14 C13 C12 124.9(8) . . ?
C15 C14 C13 119.9(9) . . ?
C15 C14 H14 120 . . ?
C13 C14 H14 120 . . ?
C14 C15 C16 119.5(9) . . ?
C14 C15 H15 120.2 . . ?
C16 C15 H15 120.2 . . ?
C15 C16 C17 118.8(9) . . ?
C15 C16 H16 120.6 . . ?
C17 C16 H16 120.6 . . ?
N2 C17 C16 123.2(8) . . ?
N2 C17 H17 118.4 . . ?
C16 C17 H17 118.4 . . ?
N3 C28 C29 123.4(8) . . ?
N3 C28 H28 118.3 . . ?
C29 C28 H28 118.3 . . ?
C28 C29 C30 119.7(10) . . ?
C28 C29 H29 120.2 . . ?
C30 C29 H29 120.2 . . ?
C29 C30 C31 118.4(10) . . ?
C29 C30 H30 120.8 . . ?
C31 C30 H30 120.8 . . ?
C30 C31 C32 119.8(10) . . ?
C30 C31 H31 120.1 . . ?
C32 C31 H31 120.1 . . ?
N3 C32 C31 121.1(9) . . ?
N3 C32 C33 115.8(7) . . ?
C31 C32 C33 123.0(8) . . ?
N4 C33 C34 120.9(9) . . ?
N4 C33 C32 115.5(6) . . ?
C34 C33 C32 123.5(9) . . ?
C35 C34 C33 119.1(10) . . ?
C35 C34 H34 120.4 . . ?
C33 C34 H34 120.4 . . ?
C34 C35 C36 122.1(9) . . ?
C34 C35 H35 118.9 . . ?
C36 C35 H35 118.9 . . ?
C35 C36 C37 115.8(9) . . ?
C35 C36 H36 122.1 . . ?
C37 C36 H36 122.1 . . ?
N4 C37 C36 122.1(9) . . ?
N4 C37 H37 119 . . ?
C36 C37 H37 119 . . ?
O41 C41 O4 121.0(8) . . ?
O41 C41 C42 124.1(9) . . ?
O4 C41 C42 114.6(8) . . ?
C41 C42 H42A 109.5 . . ?
C41 C42 H42B 109.5 . . ?
H42A C42 H42B 109.5 . . ?
C41 C42 H42C 109.5 . . ?
H42A C42 H42C 109.5 . . ?
H42B C42 H42C 109.5 . . ?
O51 C51 O5 120.5(9) . . ?
O51 C51 C52 128.7(10) . . ?
O5 C51 C52 110.8(10) . . ?
O51' C51' O5' 120.3(8) . . ?
O51' C51' C52' 127.0(9) . . ?
O5' C51' C52' 112.7(8) . . ?
C51 C52 H52A 109.5 . . ?
C51 C52 H52B 109.5 . . ?
H52A C52 H52B 109.5 . . ?
C51 C52 H52C 109.5 . . ?
H52A C52 H52C 109.5 . . ?
H52B C52 H52C 109.5 . . ?
C51' C52' H52D 109.5 . . ?
C51' C52' H52E 109.5 . . ?
H52D C52' H52E 109.5 . . ?
C51' C52' H52F 109.5 . . ?
H52D C52' H52F 109.5 . . ?
H52E C52' H52F 109.5 . . ?
O61' C61' O6' 121.5(7) . . ?
O61' C61' C62' 129.7(8) . . ?
O6' C61' C62' 108.8(8) . . ?
C61' C62' H62A 109.5 . . ?
C61' C62' H62B 109.5 . . ?
H62A C62' H62B 109.5 . . ?
C61' C62' H62C 109.5 . . ?
H62A C62' H62C 109.5 . . ?
H62B C62' H62C 109.5 . . ?
O61 C62 O6 120.7(9) . . ?
O61 C62 C63 125.7(11) . . ?
O6 C62 C63 113.4(9) . . ?
C62 C63 H63A 109.5 . . ?
C62 C63 H63B 109.5 . . ?
H63A C63 H63B 109.5 . . ?
C62 C63 H63C 109.5 . . ?
H63A C63 H63C 109.5 . . ?
H63B C63 H63C 109.5 . . ?
C116 C111 C112 115.3(10) . . ?
C116 C111 P1 121.0(9) . . ?
C112 C111 P1 123.1(8) . . ?
C113 C112 C111 122.4(11) . . ?
C113 C112 H112 118.8 . . ?
C111 C112 H112 118.8 . . ?
C112 C113 C114 119.8(12) . . ?
C112 C113 H113 120.1 . . ?
C114 C113 H113 120.1 . . ?
C115 C114 C113 121.3(13) . . ?
C115 C114 H114 119.4 . . ?
C113 C114 H114 119.4 . . ?
C116 C115 C114 120.3(12) . . ?
C116 C115 H115 119.9 . . ?
C114 C115 H115 119.9 . . ?
C115 C116 C111 121.0(11) . . ?
C115 C116 H116 119.5 . . ?
C111 C116 H116 119.5 . . ?
C122 C121 C126 120 . . ?
C122 C121 P1 118.0(16) . . ?
C126 C121 P1 122.0(16) . . ?
C121 C122 C123 120 . . ?
C121 C122 H122 120 . . ?
C123 C122 H122 120 . . ?
C124 C123 C122 120 . . ?
C124 C123 H123 120 . . ?
C122 C123 H123 120 . . ?
C123 C124 C125 120 . . ?
C123 C124 H124 120 . . ?
C125 C124 H124 120 . . ?
C126 C125 C124 120 . . ?
C126 C125 H125 120 . . ?
C124 C125 H125 120 . . ?
C125 C126 C121 120 . . ?
C125 C126 H126 120 . . ?
C121 C126 H126 120 . . ?
C132 C131 P1 115.5(7) . . ?
C132 C131 H13A 108.4 . . ?
P1 C131 H13A 108.4 . . ?
C132 C131 H13B 108.4 . . ?
P1 C131 H13B 108.4 . . ?
H13A C131 H13B 107.5 . . ?
C232 C132 C131 116.5(8) . . ?
C232 C132 H13C 108.2 . . ?
C131 C132 H13C 108.2 . . ?
C232 C132 H13D 108.2 . . ?
C131 C132 H13D 108.2 . . ?
H13C C132 H13D 107.3 . . ?
C216 C211 C212 120.0(12) . . ?
C216 C211 P2 122.4(8) . . ?
C212 C211 P2 117.4(11) . . ?
C213 C212 C211 115.9(14) . . ?
C213 C212 H212 122.1 . . ?
C211 C212 H212 122.1 . . ?
C214 C213 C212 121.4(15) . . ?
C214 C213 H213 119.3 . . ?
C212 C213 H213 119.3 . . ?
C213 C214 C215 122.9(16) . . ?
C213 C214 H214 118.6 . . ?
C215 C214 H214 118.6 . . ?
C214 C215 C216 118.2(16) . . ?
C214 C215 H215 120.9 . . ?
C216 C215 H215 120.9 . . ?
C215 C216 C211 121.6(12) . . ?
C215 C216 H216 119.2 . . ?
C211 C216 H216 119.2 . . ?
C222 C221 C226 117.7(8) . . ?
C222 C221 P2 119.6(6) . . ?
C226 C221 P2 122.5(7) . . ?
C223 C222 C221 122.2(8) . . ?
C223 C222 H222 118.9 . . ?
C221 C222 H222 118.9 . . ?
C222 C223 C224 118.0(9) . . ?
C222 C223 H223 121 . . ?
C224 C223 H223 121 . . ?
C225 C224 C223 122.3(10) . . ?
C225 C224 H224 118.9 . . ?
C223 C224 H224 118.9 . . ?
C224 C225 C226 119.8(10) . . ?
C224 C225 H225 120.1 . . ?
C226 C225 H225 120.1 . . ?
C221 C226 C225 119.9(9) . . ?
C221 C226 H226 120 . . ?
C225 C226 H226 120 . . ?
C232 C231 P2 112.5(7) . . ?
C232 C231 H23A 109.1 . . ?
P2 C231 H23A 109.1 . . ?
C232 C231 H23B 109.1 . . ?
P2 C231 H23B 109.1 . . ?
H23A C231 H23B 107.8 . . ?
C132 C232 C231 114.0(11) . . ?
C132 C232 H23C 108.8 . . ?
C231 C232 H23C 108.8 . . ?
C132 C232 H23D 108.8 . . ?
C231 C232 H23D 108.8 . . ?
H23C C232 H23D 107.7 . . ?
C316 C311 C312 119.1(9) . . ?
C316 C311 P3 121.6(7) . . ?
C312 C311 P3 119.1(8) . . ?
C313 C312 C311 120.7(11) . . ?
C313 C312 H312 119.6 . . ?
C311 C312 H312 119.6 . . ?
C314 C313 C312 120.5(13) . . ?
C314 C313 H313 119.7 . . ?
C312 C313 H313 119.7 . . ?
C313 C314 C315 122.9(14) . . ?
C313 C314 H314 118.6 . . ?
C315 C314 H314 118.6 . . ?
C316 C315 C314 115.3(13) . . ?
C316 C315 H315 122.4 . . ?
C314 C315 H315 122.4 . . ?
C311 C316 C315 121.0(10) . . ?
C311 C316 H316 119.5 . . ?
C315 C316 H316 119.5 . . ?
C332 C331 P3 116.6(6) . . ?
C332 C331 H33A 108.1 . . ?
P3 C331 H33A 108.1 . . ?
C332 C331 H33B 108.1 . . ?
P3 C331 H33B 108.1 . . ?
H33A C331 H33B 107.3 . . ?
C432 C332 C331 115.9(6) . . ?
C432 C332 H33C 108.3 . . ?
C331 C332 H33C 108.3 . . ?
C432 C332 H33D 108.3 . . ?
C331 C332 H33D 108.3 . . ?
H33C C332 H33D 107.4 . . ?
C416 C411 C412 116.6(9) . . ?
C416 C411 P4 123.3(8) . . ?
C412 C411 P4 120.0(6) . . ?
C413 C412 C411 123.6(10) . . ?
C413 C412 H412 118.2 . . ?
C411 C412 H412 118.2 . . ?
C412 C413 C414 117.6(12) . . ?
C412 C413 H413 121.2 . . ?
C414 C413 H413 121.2 . . ?
C413 C414 C415 122.0(13) . . ?
C413 C414 H414 119 . . ?
C415 C414 H414 119 . . ?
C416 C415 C414 117.5(13) . . ?
C416 C415 H415 121.2 . . ?
C414 C415 H415 121.2 . . ?
C411 C416 C415 122.6(12) . . ?
C411 C416 H416 118.7 . . ?
C415 C416 H416 118.7 . . ?
C426 C421 C422 118.1(6) . . ?
C426 C421 P4 121.4(5) . . ?
C422 C421 P4 120.3(5) . . ?
C423 C422 C421 119.3(7) . . ?
C423 C422 H422 120.3 . . ?
C421 C422 H422 120.3 . . ?
C424 C423 C422 122.5(8) . . ?
C424 C423 H423 118.7 . . ?
C422 C423 H423 118.7 . . ?
C425 C424 C423 119.4(8) . . ?
C425 C424 H424 120.3 . . ?
C423 C424 H424 120.3 . . ?
C424 C425 C426 119.5(8) . . ?
C424 C425 H425 120.3 . . ?
C426 C425 H425 120.3 . . ?
C421 C426 C425 121.1(7) . . ?
C421 C426 H426 119.5 . . ?
C425 C426 H426 119.5 . . ?
C432 C431 P4 113.8(5) . . ?
C432 C431 H43A 108.8 . . ?
P4 C431 H43A 108.8 . . ?
C432 C431 H43B 108.8 . . ?
P4 C431 H43B 108.8 . . ?
H43A C431 H43B 107.7 . . ?
C332 C432 C431 114.8(7) . . ?
C332 C432 H43C 108.6 . . ?
C431 C432 H43C 108.6 . . ?
C332 C432 H43D 108.6 . . ?
C431 C432 H43D 108.6 . . ?
H43C C432 H43D 107.5 . . ?
C12 N1 C8 119.1(7) . . ?
C12 N1 Ru1 114.0(5) . . ?
C8 N1 Ru1 126.9(6) . . ?
C17 N2 C13 117.6(7) . . ?
C17 N2 Ru1 126.7(5) . . ?
C13 N2 Ru1 115.1(5) . . ?
C28 N3 C32 117.5(7) . . ?
C28 N3 Ru2 128.0(5) . . ?
C32 N3 Ru2 114.4(5) . . ?
C37 N4 C33 119.8(7) . . ?
C37 N4 Ru2 126.0(5) . . ?
C33 N4 Ru2 114.0(5) . . ?
C1' O1' Ru2 88.7(4) . . ?
C1 O1 Ru1 92.0(4) . . ?
C1' O2' Ru2 91.0(4) . . ?
C1 O2 Ru1 90.0(5) . . ?
H1WA O1W H1WB 104.5 . . ?
C41 O4 C4 121.1(6) . . ?
C51' O5' C5' 117.2(6) . . ?
C5 O5 C51 114.8(7) . . ?
C61' O6' C6' 115.1(6) . . ?
C62 O6 C6 116.7(6) . . ?
C131 P1 C111 102.4(5) . . ?
C131 P1 C121 98.9(8) . . ?
C111 P1 C121 107.4(10) . . ?
C131 P1 Ru1 121.0(3) . . ?
C111 P1 Ru1 111.1(2) . . ?
C121 P1 Ru1 114.6(10) . . ?
C231 P2 C221 104.9(4) . . ?
C231 P2 C211 101.8(5) . . ?
C221 P2 C211 99.9(4) . . ?
C231 P2 Ru1 121.6(4) . . ?
C221 P2 Ru1 112.7(3) . . ?
C211 P2 Ru1 113.2(3) . . ?
C311 P3 C321 103.5(4) . . ?
C311 P3 C331 101.1(4) . . ?
C321 P3 C331 101.5(4) . . ?
C311 P3 Ru2 112.1(2) . . ?
C321 P3 Ru2 116.0(3) . . ?
C331 P3 Ru2 120.3(3) . . ?
C411 P4 C431 102.1(4) . . ?
C411 P4 C421 99.3(3) . . ?
C431 P4 C421 102.8(3) . . ?
C411 P4 Ru2 113.4(2) . . ?
C431 P4 Ru2 121.0(2) . . ?
C421 P4 Ru2 115.3(2) . . ?
F1 P5 F6 101.0(7) . . ?
F1 P5 F4 100.3(8) . . ?
F6 P5 F4 93.9(8) . . ?
F1 P5 F5 87.0(7) . . ?
F6 P5 F5 166.4(7) . . ?
F4 P5 F5 95.5(7) . . ?
F1 P5 F3 175.9(7) . . ?
F6 P5 F3 82.9(7) . . ?
F4 P5 F3 80.7(7) . . ?
F5 P5 F3 88.9(7) . . ?
F1 P5 F2 93.7(8) . . ?
F6 P5 F2 79.4(7) . . ?
F4 P5 F2 165.4(7) . . ?
F5 P5 F2 89.2(7) . . ?
F3 P5 F2 85.6(7) . . ?
F10 P6 F7 91.6(9) . . ?
F10 P6 F8 171.3(9) . . ?
F7 P6 F8 97.0(10) . . ?
F10 P6 F9 84.0(8) . . ?
F7 P6 F9 172.4(9) . . ?
F8 P6 F9 87.6(8) . . ?
F10 P6 F11 87.1(6) . . ?
F7 P6 F11 96.6(9) . . ?
F8 P6 F11 90.9(6) . . ?
F9 P6 F11 89.3(8) . . ?
F10 P6 F12 90.4(5) . . ?
F7 P6 F12 91.3(7) . . ?
F8 P6 F12 90.4(4) . . ?
F9 P6 F12 82.6(6) . . ?
F11 P6 F12 171.8(9) . . ?
C326 C321 C322 118.5(10) . . ?
C326 C321 P3 120.0(7) . . ?
C322 C321 P3 121.5(9) . . ?
C323 C322 C321 119.9(13) . . ?
C323 C322 H322 123.9 . . ?
C321 C322 H322 116 . . ?
C324 C323 C322 119.5(14) . . ?
C324 C323 H323 124.3 . . ?
C322 C323 H323 116 . . ?
C323 C324 C325 123.6(15) . . ?
C323 C324 H324 115.7 . . ?
C325 C324 H324 120.7 . . ?
C324 C325 C326 117.9(14) . . ?
C324 C325 H325 119.3 . . ?
C326 C325 H325 122.6 . . ?
C321 C326 C325 120.2(11) . . ?
C321 C326 H326 122.5 . . ?
C325 C326 H326 117.3 . . ?
C14A C15A C11A 121.1(16) . . ?
C14A C15A H15A 121 . . ?
C11A C15A H15A 117.8 . . ?
C15A C14A C13A 121.0(14) . . ?
C15A C14A H14A 119 . . ?
C13A C14A H14A 120 . . ?
C14A C13A C16A 119.7(16) . . ?
C14A C13A H13E 120 . . ?
C16A C13A H13E 120.3 . . ?
C13A C16A C12A 118.9(15) . . ?
C13A C16A H16A 119.7 . . ?
C12A C16A H16A 121.4 . . ?
C11A C12A C16A 119.4(13) . . ?
C15A C11A C12A 119.8(16) . . ?
C15A C11A H11A 122.2 . . ?
C12A C11A H11A 118 . . ?
C41' C42' H42D 109.5 . . ?
C41' C42' H42E 109.5 . . ?
H42D C42' H42E 109.5 . . ?
C41' C42' H42F 109.5 . . ?
H42D C42' H42F 109.5 . . ?
H42E C42' H42F 109.5 . . ?
C3' C4' C5' 121.9(7) . . ?
C3' C4' O4' 122.5(7) . . ?
C5' C4' O4' 115.0(6) . . ?
O41' C41' O4' 123.2(14) . . ?
O41' C41' C42' 121.6(11) . . ?
O4' C41' C42' 115.1(10) . . ?
C6' C5' C4' 118.9(7) . . ?
C6' C5' O5' 120.2(6) . . ?
C4' C5' O5' 120.8(6) . . ?

loop_
_geom_bond_atom_site_label_1
_geom_bond_atom_site_label_2
_geom_bond_distance
_geom_bond_site_symmetry_2
_geom_bond_publ_flag
Ru1 N1 2.069(6) . ?
Ru1 N2 2.090(6) . ?
Ru1 O1 2.166(5) . ?
Ru1 O2 2.215(5) . ?
Ru1 P1 2.278(2) . ?
Ru1 P2 2.337(2) . ?
Ru1 C1 2.553(9) . ?
Ru2 N3 2.047(6) . ?
Ru2 N4 2.089(5) . ?
Ru2 O2' 2.147(4) . ?
Ru2 O1' 2.212(4) . ?
Ru2 P3 2.2821(19) . ?
Ru2 P4 2.3334(17) . ?
Ru2 C1' 2.523(7) . ?
C1 O2 1.268(8) . ?
C1 O1 1.279(8) . ?
C1 C2 1.490(10) . ?
C1' O1' 1.266(7) . ?
C1' O2' 1.288(8) . ?
C1' C2' 1.485(9) . ?
C2 C7 1.354(10) . ?
C2 C3 1.389(9) . ?
C2' C7' 1.373(9) . ?
C2' C3' 1.394(9) . ?
C3' C4' 1.365(9) . ?
C3' H3' 0.93 . ?
C3 C4 1.362(10) . ?
C3 H3 0.93 . ?
O4' C41' 1.242(11) . ?
O4' C4' 1.421(8) . ?
C4 C5 1.372(10) . ?
C4 O4 1.398(8) . ?
C5 O5 1.379(9) . ?
C5 C6 1.381(10) . ?
C6' C5' 1.365(9) . ?
C6' C7' 1.381(9) . ?
C6' O6' 1.396(8) . ?
C6 C7 1.345(10) . ?
C6 O6 1.407(9) . ?
C7' H7' 0.93 . ?
C7 H7 0.93 . ?
C8 N1 1.361(9) . ?
C8 C9 1.404(12) . ?
C8 H8 0.93 . ?
C9 C10 1.335(14) . ?
C9 H9 0.93 . ?
C10 C11 1.373(13) . ?
C10 H10 0.93 . ?
C11 C12 1.407(11) . ?
C11 H11 0.93 . ?
C12 N1 1.358(9) . ?
C12 C13 1.469(11) . ?
C13 N2 1.349(9) . ?
C13 C14 1.392(11) . ?
C14 C15 1.345(12) . ?
C14 H14 0.93 . ?
C15 C16 1.359(12) . ?
C15 H15 0.93 . ?
C16 C17 1.369(10) . ?
C16 H16 0.93 . ?
C17 N2 1.335(9) . ?
C17 H17 0.93 . ?
C28 N3 1.328(9) . ?
C28 C29 1.359(11) . ?
C28 H28 0.93 . ?
C29 C30 1.364(14) . ?
C29 H29 0.93 . ?
C30 C31 1.375(14) . ?
C30 H30 0.93 . ?
C31 C32 1.377(11) . ?
C31 H31 0.93 . ?
C32 N3 1.368(9) . ?
C32 C33 1.461(11) . ?
C33 N4 1.344(9) . ?
C33 C34 1.362(11) . ?
C34 C35 1.340(13) . ?
C34 H34 0.93 . ?
C35 C36 1.370(13) . ?
C35 H35 0.93 . ?
C36 C37 1.404(11) . ?
C36 H36 0.93 . ?
C37 N4 1.317(9) . ?
C37 H37 0.93 . ?
C41 O41 1.171(10) . ?
C41 O4 1.299(10) . ?
C41 C42 1.482(11) . ?
C42 H42A 0.96 . ?
C42 H42B 0.96 . ?
C42 H42C 0.96 . ?
C51 O51 1.174(10) . ?
C51 O5 1.395(11) . ?
C51 C52 1.496(12) . ?
C51' O51' 1.200(10) . ?
C51' O5' 1.346(9) . ?
C51' C52' 1.449(11) . ?
C52 H52A 0.96 . ?
C52 H52B 0.96 . ?
C52 H52C 0.96 . ?
C52' H52D 0.96 . ?
C52' H52E 0.96 . ?
C52' H52F 0.96 . ?
C61' O61' 1.190(9) . ?
C61' O6' 1.387(9) . ?
C61' C62' 1.498(11) . ?
C62' H62A 0.96 . ?
C62' H62B 0.96 . ?
C62' H62C 0.96 . ?
C62 O61 1.208(10) . ?
C62 O6 1.344(11) . ?
C62 C63 1.473(12) . ?
C63 H63A 0.96 . ?
C63 H63B 0.96 . ?
C63 H63C 0.96 . ?
C111 C116 1.426(12) . ?
C111 C112 1.446(13) . ?
C111 P1 1.865(10) . ?
C112 C113 1.329(13) . ?
C112 H112 0.93 . ?
C113 C114 1.376(15) . ?
C113 H113 0.93 . ?
C114 C115 1.372(17) . ?
C114 H114 0.93 . ?
C115 C116 1.362(15) . ?
C115 H115 0.93 . ?
C116 H116 0.93 . ?
C121 C122 1.39 . ?
C121 C126 1.39 . ?
C121 P1 1.954(15) . ?
C122 C123 1.39 . ?
C122 H122 0.93 . ?
C123 C124 1.39 . ?
C123 H123 0.93 . ?
C124 C125 1.39 . ?
C124 H124 0.93 . ?
C125 C126 1.39 . ?
C125 H125 0.93 . ?
C126 H126 0.93 . ?
C131 C132 1.596(14) . ?
C131 P1 1.859(8) . ?
C131 H13A 0.97 . ?
C131 H13B 0.97 . ?
C132 C232 1.492(15) . ?
C132 H13C 0.97 . ?
C132 H13D 0.97 . ?
C211 C216 1.396(13) . ?
C211 C212 1.429(14) . ?
C211 P2 1.905(11) . ?
C212 C213 1.413(17) . ?
C212 H212 0.93 . ?
C213 C214 1.354(19) . ?
C213 H213 0.93 . ?
C214 C215 1.360(16) . ?
C214 H214 0.93 . ?
C215 C216 1.370(14) . ?
C215 H215 0.93 . ?
C216 H216 0.93 . ?
C221 C222 1.386(11) . ?
C221 C226 1.393(11) . ?
C221 P2 1.843(8) . ?
C222 C223 1.369(11) . ?
C222 H222 0.93 . ?
C223 C224 1.389(13) . ?
C223 H223 0.93 . ?
C224 C225 1.323(13) . ?
C224 H224 0.93 . ?
C225 C226 1.408(13) . ?
C225 H225 0.93 . ?
C226 H226 0.93 . ?
C231 C232 1.546(12) . ?
C231 P2 1.816(9) . ?
C231 H23A 0.97 . ?
C231 H23B 0.97 . ?
C232 H23C 0.97 . ?
C232 H23D 0.97 . ?
C311 C316 1.379(12) . ?
C311 C312 1.402(11) . ?
C311 P3 1.821(9) . ?
C312 C313 1.371(15) . ?
C312 H312 0.93 . ?
C313 C314 1.310(17) . ?
C313 H313 0.93 . ?
C314 C315 1.441(18) . ?
C314 H314 0.93 . ?
C315 C316 1.425(15) . ?
C315 H315 0.93 . ?
C316 H316 0.93 . ?
C331 C332 1.515(11) . ?
C331 P3 1.839(7) . ?
C331 H33A 0.97 . ?
C331 H33B 0.97 . ?
C332 C432 1.489(11) . ?
C332 H33C 0.97 . ?
C332 H33D 0.97 . ?
C411 C416 1.373(11) . ?
C411 C412 1.381(11) . ?
C411 P4 1.817(8) . ?
C412 C413 1.360(12) . ?
C412 H412 0.93 . ?
C413 C414 1.373(16) . ?
C413 H413 0.93 . ?
C414 C415 1.382(17) . ?
C414 H414 0.93 . ?
C415 C416 1.380(15) . ?
C415 H415 0.93 . ?
C416 H416 0.93 . ?
C421 C426 1.380(9) . ?
C421 C422 1.387(9) . ?
C421 P4 1.846(7) . ?
C422 C423 1.367(10) . ?
C422 H422 0.93 . ?
C423 C424 1.364(11) . ?
C423 H423 0.93 . ?
C424 C425 1.344(11) . ?
C424 H424 0.93 . ?
C425 C426 1.407(10) . ?
C425 H425 0.93 . ?
C426 H426 0.93 . ?
C431 C432 1.540(10) . ?
C431 P4 1.840(7) . ?
C431 H43A 0.97 . ?
C431 H43B 0.97 . ?
C432 H43C 0.97 . ?
C432 H43D 0.97 . ?
O1W H1WA 0.85 . ?
O1W H1WB 0.8499 . ?
O5' C5' 1.385(8) . ?
P3 C321 1.825(9) . ?
P5 F1 1.536(17) . ?
P5 F6 1.549(13) . ?
P5 F4 1.578(14) . ?
P5 F5 1.606(13) . ?
P5 F3 1.613(14) . ?
P5 F2 1.631(15) . ?
P6 F10 1.471(8) . ?
P6 F7 1.483(11) . ?
P6 F8 1.490(8) . ?
P6 F9 1.491(10) . ?
P6 F11 1.494(8) . ?
P6 F12 1.552(7) . ?
O41' C41' 1.201(12) . ?
C321 C326 1.366(12) . ?
C321 C322 1.396(12) . ?
C322 C323 1.387(16) . ?
C322 H322 0.9301 . ?
C323 C324 1.31(2) . ?
C323 H323 0.9299 . ?
C324 C325 1.35(2) . ?
C324 H324 0.93 . ?
C325 C326 1.412(13) . ?
C325 H325 0.93 . ?
C326 H326 0.93 . ?
F6A F2A 1.69(3) . ?
C15A C14A 1.36(2) . ?
C15A C11A 1.374(18) . ?
C15A H15A 0.93 . ?
C14A C13A 1.38(2) . ?
C14A H14A 0.93 . ?
C13A C16A 1.408(18) . ?
C13A H13E 0.93 . ?
C16A C12A 1.41(2) . ?
C16A H16A 0.93 . ?
C12A C11A 1.40(2) . ?
C11A H11A 0.9299 . ?
C42' C41' 1.560(15) . ?
C42' H42D 0.96 . ?
C42' H42E 0.96 . ?
C42' H42F 0.96 . ?
C4' C5' 1.379(9) . ?

loop_
_geom_torsion_atom_site_label_1
_geom_torsion_atom_site_label_2
_geom_torsion_atom_site_label_3
_geom_torsion_atom_site_label_4
_geom_torsion
_geom_torsion_site_symmetry_1
_geom_torsion_site_symmetry_2
_geom_torsion_site_symmetry_3
_geom_torsion_site_symmetry_4
_geom_torsion_publ_flag
O2 C1 C2 C7 6.1(10) . . . . ?
O1 C1 C2 C7 -173.2(6) . . . . ?
O2 C1 C2 C3 -173.3(6) . . . . ?
O1 C1 C2 C3 7.4(10) . . . . ?
O1' C1' C2' C7' 173.1(6) . . . . ?
O2' C1' C2' C7' -8.8(9) . . . . ?
O1' C1' C2' C3' -2.9(9) . . . . ?
O2' C1' C2' C3' 175.2(6) . . . . ?
C7' C2' C3' C4' 3.8(10) . . . . ?
C1' C2' C3' C4' 179.8(6) . . . . ?
C7 C2 C3 C4 -0.5(10) . . . . ?
C1 C2 C3 C4 178.9(6) . . . . ?
C2 C3 C4 C5 2.5(10) . . . . ?
C2 C3 C4 O4 175.1(6) . . . . ?
C3 C4 C5 O5 -179.3(6) . . . . ?
O4 C4 C5 O5 7.7(10) . . . . ?
C3 C4 C5 C6 -3.9(11) . . . . ?
O4 C4 C5 C6 -177.0(6) . . . . ?
C4 C5 C6 C7 3.4(11) . . . . ?
O5 C5 C6 C7 178.7(7) . . . . ?
C4 C5 C6 O6 -179.4(6) . . . . ?
O5 C5 C6 O6 -4.1(10) . . . . ?
C3' C2' C7' C6' -2.0(10) . . . . ?
C1' C2' C7' C6' -178.0(6) . . . . ?
C5' C6' C7' C2' -1.7(10) . . . . ?
O6' C6' C7' C2' -177.8(6) . . . . ?
C5 C6 C7 C2 -1.5(11) . . . . ?
O6 C6 C7 C2 -178.5(6) . . . . ?
C3 C2 C7 C6 0.0(11) . . . . ?
C1 C2 C7 C6 -179.4(7) . . . . ?
N1 C8 C9 C10 -2.2(15) . . . . ?
C8 C9 C10 C11 -0.8(17) . . . . ?
C9 C10 C11 C12 0.9(17) . . . . ?
C10 C11 C12 N1 2.0(14) . . . . ?
C10 C11 C12 C13 -174.5(9) . . . . ?
N1 C12 C13 N2 1.7(10) . . . . ?
C11 C12 C13 N2 178.3(7) . . . . ?
N1 C12 C13 C14 -177.0(7) . . . . ?
C11 C12 C13 C14 -0.4(13) . . . . ?
N2 C13 C14 C15 0.6(13) . . . . ?
C12 C13 C14 C15 179.1(9) . . . . ?
C13 C14 C15 C16 0.6(16) . . . . ?
C14 C15 C16 C17 -1.1(16) . . . . ?
C15 C16 C17 N2 0.4(14) . . . . ?
N3 C28 C29 C30 -2.4(15) . . . . ?
C28 C29 C30 C31 3.8(17) . . . . ?
C29 C30 C31 C32 -2.9(18) . . . . ?
C30 C31 C32 N3 0.5(15) . . . . ?
C30 C31 C32 C33 177.2(9) . . . . ?
N3 C32 C33 N4 0.9(10) . . . . ?
C31 C32 C33 N4 -176.0(8) . . . . ?
N3 C32 C33 C34 177.3(7) . . . . ?
C31 C32 C33 C34 0.4(14) . . . . ?
N4 C33 C34 C35 0.1(14) . . . . ?
C32 C33 C34 C35 -176.0(9) . . . . ?
C33 C34 C35 C36 1.5(16) . . . . ?
C34 C35 C36 C37 -2.2(15) . . . . ?
C35 C36 C37 N4 1.4(12) . . . . ?
C116 C111 C112 C113 1.7(13) . . . . ?
P1 C111 C112 C113 173.5(8) . . . . ?
C111 C112 C113 C114 -0.5(16) . . . . ?
C112 C113 C114 C115 -0.7(19) . . . . ?
C113 C114 C115 C116 1(2) . . . . ?
C114 C115 C116 C111 0.7(18) . . . . ?
C112 C111 C116 C115 -1.7(13) . . . . ?
P1 C111 C116 C115 -173.8(8) . . . . ?
C126 C121 C122 C123 0 . . . . ?
P1 C121 C122 C123 -179.9(15) . . . . ?
C121 C122 C123 C124 0 . . . . ?
C122 C123 C124 C125 0 . . . . ?
C123 C124 C125 C126 0 . . . . ?
C124 C125 C126 C121 0 . . . . ?
C122 C121 C126 C125 0 . . . . ?
P1 C121 C126 C125 179.9(16) . . . . ?
P1 C131 C132 C232 -50.0(11) . . . . ?
C216 C211 C212 C213 -1.3(15) . . . . ?
P2 C211 C212 C213 -176.1(9) . . . . ?
C211 C212 C213 C214 2(2) . . . . ?
C212 C213 C214 C215 -2(2) . . . . ?
C213 C214 C215 C216 2(2) . . . . ?
C214 C215 C216 C211 -1.0(17) . . . . ?
C212 C211 C216 C215 0.9(15) . . . . ?
P2 C211 C216 C215 175.3(8) . . . . ?
C226 C221 C222 C223 -2.4(15) . . . . ?
P2 C221 C222 C223 -177.9(8) . . . . ?
C221 C222 C223 C224 2.0(16) . . . . ?
C222 C223 C224 C225 0(2) . . . . ?
C223 C224 C225 C226 -1(2) . . . . ?
C222 C221 C226 C225 0.8(16) . . . . ?
P2 C221 C226 C225 176.2(10) . . . . ?
C224 C225 C226 C221 1(2) . . . . ?
C131 C132 C232 C231 -55.2(12) . . . . ?
P2 C231 C232 C132 108.6(10) . . . . ?
C316 C311 C312 C313 0.8(14) . . . . ?
P3 C311 C312 C313 -174.6(9) . . . . ?
C311 C312 C313 C314 -4(2) . . . . ?
C312 C313 C314 C315 8(3) . . . . ?
C313 C314 C315 C316 -8(2) . . . . ?
C312 C311 C316 C315 -1.0(15) . . . . ?
P3 C311 C316 C315 174.3(9) . . . . ?
C314 C315 C316 C311 4.1(18) . . . . ?
P3 C331 C332 C432 53.2(9) . . . . ?
C416 C411 C412 C413 -2.6(13) . . . . ?
P4 C411 C412 C413 -178.6(7) . . . . ?
C411 C412 C413 C414 1.1(14) . . . . ?
C412 C413 C414 C415 -1.2(18) . . . . ?
C413 C414 C415 C416 3(2) . . . . ?
C412 C411 C416 C415 4.3(15) . . . . ?
P4 C411 C416 C415 -179.8(9) . . . . ?
C414 C415 C416 C411 -4.5(19) . . . . ?
C426 C421 C422 C423 -3.7(11) . . . . ?
P4 C421 C422 C423 -178.5(6) . . . . ?
C421 C422 C423 C424 1.1(13) . . . . ?
C422 C423 C424 C425 2.0(14) . . . . ?
C423 C424 C425 C426 -2.4(13) . . . . ?
C422 C421 C426 C425 3.3(11) . . . . ?
P4 C421 C426 C425 178.0(6) . . . . ?
C424 C425 C426 C421 -0.3(12) . . . . ?
C331 C332 C432 C431 52.0(9) . . . . ?
P4 C431 C432 C332 -106.7(7) . . . . ?
C11 C12 N1 C8 -5.0(11) . . . . ?
C13 C12 N1 C8 171.7(7) . . . . ?
C11 C12 N1 Ru1 172.5(6) . . . . ?
C13 C12 N1 Ru1 -10.8(8) . . . . ?
C9 C8 N1 C12 5.1(11) . . . . ?
C9 C8 N1 Ru1 -172.0(6) . . . . ?
C16 C17 N2 C13 0.7(12) . . . . ?
C16 C17 N2 Ru1 171.5(6) . . . . ?
C14 C13 N2 C17 -1.2(11) . . . . ?
C12 C13 N2 C17 -179.9(7) . . . . ?
C14 C13 N2 Ru1 -173.0(6) . . . . ?
C12 C13 N2 Ru1 8.3(8) . . . . ?
C29 C28 N3 C32 -0.1(11) . . . . ?
C29 C28 N3 Ru2 176.4(7) . . . . ?
C31 C32 N3 C28 1.0(11) . . . . ?
C33 C32 N3 C28 -176.0(6) . . . . ?
C31 C32 N3 Ru2 -176.0(7) . . . . ?
C33 C32 N3 Ru2 7.1(8) . . . . ?
C36 C37 N4 C33 0.1(11) . . . . ?
C36 C37 N4 Ru2 -175.6(5) . . . . ?
C34 C33 N4 C37 -0.9(11) . . . . ?
C32 C33 N4 C37 175.5(6) . . . . ?
C34 C33 N4 Ru2 175.3(6) . . . . ?
C32 C33 N4 Ru2 -8.3(8) . . . . ?
O2' C1' O1' Ru2 1.5(6) . . . . ?
C2' C1' O1' Ru2 179.5(5) . . . . ?
O2 C1 O1 Ru1 0.0(6) . . . . ?
C2 C1 O1 Ru1 179.3(5) . . . . ?
O1' C1' O2' Ru2 -1.5(6) . . . . ?
C2' C1' O2' Ru2 -179.7(5) . . . . ?
O1 C1 O2 Ru1 0.0(6) . . . . ?
C2 C1 O2 Ru1 -179.3(6) . . . . ?
O41 C41 O4 C4 -0.8(15) . . . . ?
C42 C41 O4 C4 173.9(7) . . . . ?
C3 C4 O4 C41 60.4(10) . . . . ?
C5 C4 O4 C41 -126.7(8) . . . . ?
O51' C51' O5' C5' -2.2(12) . . . . ?
C52' C51' O5' C5' 179.6(7) . . . . ?
C4 C5 O5 C51 -79.7(8) . . . . ?
C6 C5 O5 C51 105.0(8) . . . . ?
O51 C51 O5 C5 -5.3(11) . . . . ?
C52 C51 O5 C5 177.0(7) . . . . ?
O61' C61' O6' C6' 3.6(10) . . . . ?
C62' C61' O6' C6' -175.7(6) . . . . ?
C5' C6' O6' C61' 77.2(8) . . . . ?
C7' C6' O6' C61' -106.7(7) . . . . ?
O61 C62 O6 C6 2.7(14) . . . . ?
C63 C62 O6 C6 -173.5(7) . . . . ?
C7 C6 O6 C62 -93.2(9) . . . . ?
C5 C6 O6 C62 89.7(9) . . . . ?
C132 C131 P1 C111 -160.7(7) . . . . ?
C132 C131 P1 C121 -50.6(13) . . . . ?
C132 C131 P1 Ru1 75.2(8) . . . . ?
C116 C111 P1 C131 -34.1(7) . . . . ?
C112 C111 P1 C131 154.5(7) . . . . ?
C116 C111 P1 C121 -137.6(10) . . . . ?
C112 C111 P1 C121 51.0(11) . . . . ?
C116 C111 P1 Ru1 96.4(7) . . . . ?
C112 C111 P1 Ru1 -75.0(7) . . . . ?
C232 C231 P2 C221 -169.5(9) . . . . ?
C232 C231 P2 C211 86.7(9) . . . . ?
C232 C231 P2 Ru1 -40.3(10) . . . . ?
C222 C221 P2 C231 171.3(8) . . . . ?
C226 C221 P2 C231 -4.0(10) . . . . ?
C222 C221 P2 C211 -83.6(8) . . . . ?
C226 C221 P2 C211 101.2(9) . . . . ?
C222 C221 P2 Ru1 36.9(8) . . . . ?
C226 C221 P2 Ru1 -138.3(8) . . . . ?
C316 C311 P3 C321 139.5(7) . . . . ?
C312 C311 P3 C321 -45.2(7) . . . . ?
C316 C311 P3 C331 34.7(8) . . . . ?
C312 C311 P3 C331 -150.0(7) . . . . ?
C316 C311 P3 Ru2 -94.7(7) . . . . ?
C312 C311 P3 Ru2 80.6(7) . . . . ?
C332 C331 P3 C311 154.0(6) . . . . ?
C332 C331 P3 C321 47.6(7) . . . . ?
C332 C331 P3 Ru2 -82.0(6) . . . . ?
C416 C411 P4 C431 39.1(8) . . . . ?
C412 C411 P4 C431 -145.1(6) . . . . ?
C416 C411 P4 C421 144.5(7) . . . . ?
C412 C411 P4 C421 -39.7(7) . . . . ?
C416 C411 P4 Ru2 -92.7(7) . . . . ?
C412 C411 P4 Ru2 83.0(7) . . . . ?
C432 C431 P4 C411 -83.0(7) . . . . ?
C432 C431 P4 C421 174.4(6) . . . . ?
C432 C431 P4 Ru2 44.0(7) . . . . ?
C426 C421 P4 C411 -70.9(6) . . . . ?
C422 C421 P4 C411 103.8(6) . . . . ?
C426 C421 P4 C431 33.9(6) . . . . ?
C422 C421 P4 C431 -151.5(6) . . . . ?
C426 C421 P4 Ru2 167.7(5) . . . . ?
C422 C421 P4 Ru2 -17.7(6) . . . . ?
C311 P3 C321 C326 141.4(7) . . . . ?
C331 P3 C321 C326 -114.1(7) . . . . ?
Ru2 P3 C321 C326 18.1(8) . . . . ?
C311 P3 C321 C322 -40.4(8) . . . . ?
C331 P3 C321 C322 64.1(8) . . . . ?
Ru2 P3 C321 C322 -163.6(6) . . . . ?
C326 C321 C322 C323 3.3(14) . . . . ?
P3 C321 C322 C323 -175.0(8) . . . . ?
C321 C322 C323 C324 -5(2) . . . . ?
C322 C323 C324 C325 7(3) . . . . ?
C323 C324 C325 C326 -6(2) . . . . ?
C322 C321 C326 C325 -2.5(14) . . . . ?
P3 C321 C326 C325 175.8(8) . . . . ?
C324 C325 C326 C321 3.5(18) . . . . ?
C11A C15A C14A C13A 2(2) . . . . ?
C15A C14A C13A C16A -1(2) . . . . ?
C14A C13A C16A C12A 0.1(19) . . . . ?
C13A C16A C12A C11A -0.4(19) . . . . ?
C14A C15A C11A C12A -2(2) . . . . ?
C16A C12A C11A C15A 2(2) . . . . ?
C2' C3' C4' C5' -1.9(11) . . . . ?
C2' C3' C4' O4' 168.7(7) . . . . ?
C41' O4' C4' C3' 86.8(11) . . . . ?
C41' O4' C4' C5' -102.0(9) . . . . ?
C4' O4' C41' O41' -15.2(17) . . . . ?
C4' O4' C41' C42' 167.5(7) . . . . ?
C7' C6' C5' C4' 3.7(10) . . . . ?
O6' C6' C5' C4' 179.7(6) . . . . ?
C7' C6' C5' O5' -178.8(6) . . . . ?
O6' C6' C5' O5' -2.7(10) . . . . ?
C3' C4' C5' C6' -1.9(11) . . . . ?
O4' C4' C5' C6' -173.1(6) . . . . ?
C3' C4' C5' O5' -179.4(6) . . . . ?
O4' C4' C5' O5' 9.4(10) . . . . ?
C51' O5' C5' C6' 84.8(8) . . . . ?
C51' O5' C5' C4' -97.7(8) . . . . ?
